data_3000301
loop_
_publ_author_name
'Mariano, D.L.'
'Heringer, M.A.V.'
'Freitas, D.C.'
Andrade,V.M.
Saitovitch,E.B.
'Continentino, M.A.'
'Ghivelder, L.'
'Passamani, E.C.'
'Sanchez, D.R.'

_publ_section_title
;
 'Metamagnetic transitions induced by doping with non-magnetic 4+ ions in
 ludwigites Co5A(BO5)2 (A=Zr and Hf)'
;
_journal_name_full 'Journal of Alloys and Compounds'
_journal_page_first 161717
_journal_volume 890
_journal_year 2022
_chemical_formula_sum 'B4 Co10.33 O20 Zr1.67'
_chemical_formula_weight 1124.36
_chemical_name_common ludwigite
_space_group_IT_number 55
_space_group_name_Hall '-P 2 2ab'
_space_group_name_H-M_alt 'P b a m'
_symmetry_cell_setting orthorhombic
_symmetry_space_group_name_Hall '-P 2 2ab'
_symmetry_space_group_name_H-M 'P b a m'
_cell_angle_alpha 90.0000
_cell_angle_beta 90.0000
_cell_angle_gamma 90.0000
_cell_formula_units_Z 1
_cell_length_a 9.41497(13)
_cell_length_b 12.33136(13)
_cell_length_c 3.09365(4)
_cell_measurement_temperature 293
_cell_volume 359.171(8)
_computing_structure_refinement FULLPROF
_diffrn_ambient_temperature 293
_diffrn_detector_type LynxEye
_diffrn_measurement_device_type 'Bruker AXS D8 Advance'
_diffrn_measurement_method 'profile data from \q/2\q scans'
_diffrn_radiation_type 'Co K\a'
_diffrn_source 'sealed X-ray tube'
_diffrn_source_target Co
_exptl_absorpt_correction_type none
_pd_instr_location ' ?'
_pd_meas_2theta_range_inc 0.019442
_pd_meas_2theta_range_max 90.00230
_pd_meas_2theta_range_min 10.11660
_pd_meas_number_of_points 4111
_pd_meas_scan_method cont
_pd_proc_2theta_range_inc 0.019442
_pd_proc_2theta_range_max 90.0023
_pd_proc_2theta_range_min 10.1166
_pd_proc_ls_background_function 'Polynomial of 6th degree'
_pd_proc_ls_pref_orient_corr none
_pd_proc_ls_profile_function Pseudo-Voigt
_pd_proc_ls_prof_R_factor 1.9670
_pd_proc_ls_prof_wR_expected 1.2742
_pd_proc_ls_prof_wR_factor 2.6425
_pd_proc_wavelength 1.789190
_pd_spec_mounting 'packed powder pellet'
_pd_spec_mount_mode reflection
_pd_spec_shape flat_sheet
_refine_ls_number_parameters 22
_refine_ls_number_reflns 280
_refine_ls_number_restraints 0
_refine_ls_R_I_factor 3.4650
_journal_article_reference https://doi.org/10.1016/j.jallcom.2021.161717
_cod_data_source_file CoZr.cif
_cod_data_source_block Ludwigita
_cod_depositor_comments
;
The following automatic conversions were performed:

data item '_symmetry_cell_setting' value 'Orthorhombic' was changed
to 'orthorhombic' in accordance with the built-in table derived from
the CIF Core dictionary named 'cif_core.dic' version 2.4.5 last
updated on 2014-11-21.

Automatic conversion script
Id: cif_fix_values 8369 2020-08-20 11:38:08Z andrius 

 Releasing structure 3000301 into public domain as published material.
;
_cod_database_code 3000301
_pd_proc_ls_prof_cr_factor 10.5531
_pd_proc_ls_prof_cwr_factor 8.8491
_pd_proc_ls_prof_cwr_expected 4.2670
_pd_proc_ls_prof_chi2 4.3008
_pd_proc_ls_prof_echi2 4.4334

loop_
_symmetry_equiv_pos_as_xyz
x,y,z
x+1/2,-y+1/2,-z
-x+1/2,y+1/2,-z
-x,-y,z
-x,-y,-z
-x+1/2,y+1/2,z
x+1/2,-y+1/2,z
x,y,-z

loop_
_atom_site_label
_atom_site_fract_x
_atom_site_fract_y
_atom_site_fract_z
_atom_site_U_iso_or_equiv
_atom_site_occupancy
_atom_site_adp_type
_atom_site_type_symbol
Co1 0.00000 0.00000 0.50000 0.01267 1.00000 Uiso Co
Co2 0.50000 0.00000 0.00000 0.01267 0.97672 Uiso Co
Zr2 0.50000 0.00000 0.00000 0.01267 0.02328 Uiso Zr
Co3 -0.0016(4) 0.27995(14) 0.50000 0.01267 1.00000 Uiso Co
Co4 0.2393(2) 0.11718(17) 0.00000 0.01267 0.59392 Uiso Co
Zr4 0.2393(2) 0.11718(17) 0.00000 0.01267 0.40608 Uiso Zr
B1 0.266(2) 0.3682(16) 0.00000 0.01267 1.00000 Uiso B
O1 0.1469(8) 0.9609(7) 0.00000 0.01267 1.00000 Uiso O
O2 0.1078(7) 0.1451(7) 0.50000 0.01267 1.00000 Uiso O
O3 0.1228(6) 0.3535(8) 0.00000 0.01267 1.00000 Uiso O
O4 0.3843(7) 0.0752(6) 0.50000 0.01267 1.00000 Uiso O
O5 0.3466(10) 0.2706(7) 0.00000 0.01267 1.00000 Uiso O

loop_
_atom_type_symbol
_atom_type_scat_Cromer_Mann_a1
_atom_type_scat_Cromer_Mann_b1
_atom_type_scat_Cromer_Mann_a2
_atom_type_scat_Cromer_Mann_b2
_atom_type_scat_Cromer_Mann_a3
_atom_type_scat_Cromer_Mann_b3
_atom_type_scat_Cromer_Mann_a4
_atom_type_scat_Cromer_Mann_b4
_atom_type_scat_Cromer_Mann_c
_atom_type_scat_dispersion_real
_atom_type_scat_dispersion_imag
_atom_type_scat_source
co 12.28410 4.27910 7.34090 0.27840 4.00340 13.53590 2.34880 71.16920 1.01180 -2.46400 3.60800 International_Tables_for_Crystallography_Vol.C(1991)_Tables_6.1.1.4_and_6.1.1.5
zr 17.87650 1.27618 10.94800 11.91600 5.41732 0.11762 3.65721 87.66270 2.06929 -0.31400 2.24500 International_Tables_for_Crystallography_Vol.C(1991)_Tables_6.1.1.4_and_6.1.1.5
b 2.05450 23.21850 1.33260 1.02100 1.09790 60.34980 0.70680 0.14030 -0.19320 0.00800 0.00400 International_Tables_for_Crystallography_Vol.C(1991)_Tables_6.1.1.4_and_6.1.1.5
o 3.04850 13.27710 2.28680 5.70110 1.54630 0.32390 0.86700 32.90890 0.25080 0.04700 0.03200 International_Tables_for_Crystallography_Vol.C(1991)_Tables_6.1.1.4_and_6.1.1.5

loop_
_geom_angle_atom_site_label_1
_geom_angle_atom_site_label_2
_geom_angle_atom_site_label_3
_geom_angle
_geom_angle_site_symmetry_1
_geom_angle_site_symmetry_3
Co1 Co1 Co1 180.000 1_554 1_556
Co1 Co1 Co4 59.98(4) 1_554 1_555
Co1 Co1 Co4 120.02(4) 1_554 1_556
Co1 Co1 Co4 59.98(4) 1_554 4_555
Co1 Co1 Co4 120.02(4) 1_554 4_556
Co1 Co1 Zr4 59.98(4) 1_554 1_555
Co1 Co1 Zr4 120.02(4) 1_554 1_556
Co1 Co1 Zr4 59.98(4) 1_554 4_555
Co1 Co1 Zr4 120.02(4) 1_554 4_556
Co1 Co1 B1 60.5(4) 1_554 2_455
Co1 Co1 B1 119.5(4) 1_554 2_456
Co1 Co1 B1 60.5(4) 1_554 3_545
Co1 Co1 B1 119.5(4) 1_554 3_546
Co1 Co1 O1 136.54(17) 1_554 1_546
Co1 Co1 O1 136.54(17) 1_554 4_566
Co1 Co1 O2 90.0(3) 1_554 1_555
Co1 Co1 O2 90.0(3) 1_554 4_555
Co1 Co1 Co4 120.02(4) 1_556 1_555
Co1 Co1 Co4 59.98(4) 1_556 1_556
Co1 Co1 Co4 120.02(4) 1_556 4_555
Co1 Co1 Co4 59.98(4) 1_556 4_556
Co1 Co1 Zr4 120.02(4) 1_556 1_555
Co1 Co1 Zr4 59.98(4) 1_556 1_556
Co1 Co1 Zr4 120.02(4) 1_556 4_555
Co1 Co1 Zr4 59.98(4) 1_556 4_556
Co1 Co1 B1 119.5(4) 1_556 2_455
Co1 Co1 B1 60.5(4) 1_556 2_456
Co1 Co1 B1 119.5(4) 1_556 3_545
Co1 Co1 B1 60.5(4) 1_556 3_546
Co1 Co1 O1 136.54(17) 1_556 1_545
Co1 Co1 O1 136.54(17) 1_556 4_565
Co1 Co1 O2 90.0(3) 1_556 1_555
Co1 Co1 O2 90.0(3) 1_556 4_555
Co4 Co1 Co4 60.05(4) 1_555 1_556
Co4 Co1 Co4 119.95(10) 1_555 4_555
Co4 Co1 Co4 180.00(10) 1_555 4_556
Co4 Co1 Zr4 60.05(4) 1_555 1_556
Co4 Co1 Zr4 119.95(10) 1_555 4_555
Co4 Co1 Zr4 180.00(10) 1_555 4_556
Co4 Co1 B1 91.3(6) 1_555 2_455
Co4 Co1 B1 121.0(6) 1_555 2_456
Co4 Co1 B1 59.0(5) 1_555 3_545
Co4 Co1 B1 88.7(5) 1_555 3_546
Co4 Co1 O1 89.7(2) 1_555 1_546
Co4 Co1 O1 90.3(3) 1_555 4_565
Co4 Co1 O1 137.0(3) 1_555 4_566
Co4 Co1 O2 140.0(4) 1_555 4_555
Co4 Co1 Co4 180.00(10) 1_556 4_555
Co4 Co1 Co4 119.95(10) 1_556 4_556
Co4 Co1 Zr4 60.05(4) 1_556 1_555
Co4 Co1 Zr4 180.00(10) 1_556 4_555
Co4 Co1 Zr4 119.95(10) 1_556 4_556
Co4 Co1 B1 121.0(6) 1_556 2_455
Co4 Co1 B1 91.3(6) 1_556 2_456
Co4 Co1 B1 88.7(5) 1_556 3_545
Co4 Co1 B1 59.0(5) 1_556 3_546
Co4 Co1 O1 89.7(2) 1_556 1_545
Co4 Co1 O1 137.0(3) 1_556 4_565
Co4 Co1 O1 90.3(3) 1_556 4_566
Co4 Co1 O2 140.0(4) 1_556 4_555
Co4 Co1 Co4 60.05(4) 4_555 4_556
Co4 Co1 Zr4 119.95(10) 4_555 1_555
Co4 Co1 Zr4 180.00(10) 4_555 1_556
Co4 Co1 Zr4 60.05(4) 4_555 4_556
Co4 Co1 B1 59.0(5) 4_555 2_455
Co4 Co1 B1 88.7(5) 4_555 2_456
Co4 Co1 B1 91.3(6) 4_555 3_545
Co4 Co1 B1 121.0(6) 4_555 3_546
Co4 Co1 O1 90.3(3) 4_555 1_545
Co4 Co1 O1 137.0(3) 4_555 1_546
Co4 Co1 O1 89.7(2) 4_555 4_566
Co4 Co1 O2 140.0(4) 4_555 1_555
Co4 Co1 Zr4 180.00(10) 4_556 1_555
Co4 Co1 Zr4 119.95(10) 4_556 1_556
Co4 Co1 Zr4 60.05(4) 4_556 4_555
Co4 Co1 B1 88.7(5) 4_556 2_455
Co4 Co1 B1 59.0(5) 4_556 2_456
Co4 Co1 B1 121.0(6) 4_556 3_545
Co4 Co1 B1 91.3(6) 4_556 3_546
Co4 Co1 O1 137.0(3) 4_556 1_545
Co4 Co1 O1 90.3(3) 4_556 1_546
Co4 Co1 O1 89.7(2) 4_556 4_565
Co4 Co1 O2 140.0(4) 4_556 1_555
Zr4 Co1 Zr4 60.05(4) 1_555 1_556
Zr4 Co1 Zr4 119.95(10) 1_555 4_555
Zr4 Co1 Zr4 180.00(10) 1_555 4_556
Zr4 Co1 B1 91.3(6) 1_555 2_455
Zr4 Co1 B1 121.0(6) 1_555 2_456
Zr4 Co1 B1 59.0(5) 1_555 3_545
Zr4 Co1 B1 88.7(5) 1_555 3_546
Zr4 Co1 O1 89.7(2) 1_555 1_546
Zr4 Co1 O1 90.3(3) 1_555 4_565
Zr4 Co1 O1 137.0(3) 1_555 4_566
Zr4 Co1 O2 140.0(4) 1_555 4_555
Zr4 Co1 Zr4 180.00(10) 1_556 4_555
Zr4 Co1 Zr4 119.95(10) 1_556 4_556
Zr4 Co1 B1 121.0(6) 1_556 2_455
Zr4 Co1 B1 91.3(6) 1_556 2_456
Zr4 Co1 B1 88.7(5) 1_556 3_545
Zr4 Co1 B1 59.0(5) 1_556 3_546
Zr4 Co1 O1 89.7(2) 1_556 1_545
Zr4 Co1 O1 137.0(3) 1_556 4_565
Zr4 Co1 O1 90.3(3) 1_556 4_566
Zr4 Co1 O2 140.0(4) 1_556 4_555
Zr4 Co1 Zr4 60.05(4) 4_555 4_556
Zr4 Co1 B1 59.0(5) 4_555 2_455
Zr4 Co1 B1 88.7(5) 4_555 2_456
Zr4 Co1 B1 91.3(6) 4_555 3_545
Zr4 Co1 B1 121.0(6) 4_555 3_546
Zr4 Co1 O1 90.3(3) 4_555 1_545
Zr4 Co1 O1 137.0(3) 4_555 1_546
Zr4 Co1 O1 89.7(2) 4_555 4_566
Zr4 Co1 O2 140.0(4) 4_555 1_555
Zr4 Co1 B1 88.7(5) 4_556 2_455
Zr4 Co1 B1 59.0(5) 4_556 2_456
Zr4 Co1 B1 121.0(6) 4_556 3_545
Zr4 Co1 B1 91.3(6) 4_556 3_546
Zr4 Co1 O1 137.0(3) 4_556 1_545
Zr4 Co1 O1 90.3(3) 4_556 1_546
Zr4 Co1 O1 89.7(2) 4_556 4_565
Zr4 Co1 O2 140.0(4) 4_556 1_555
B1 Co1 B1 58.9(4) 2_455 2_456
B1 Co1 B1 121.1(10) 2_455 3_545
B1 Co1 B1 180.0(10) 2_455 3_546
B1 Co1 O1 102.4(8) 2_455 1_545
B1 Co1 O1 158.3(8) 2_455 1_546
B1 Co1 O1 77.6(4) 2_455 4_566
B1 Co1 O2 84.0(7) 2_455 1_555
B1 Co1 O2 96.0(8) 2_455 4_555
B1 Co1 B1 180.0(10) 2_456 3_545
B1 Co1 B1 121.1(10) 2_456 3_546
B1 Co1 O1 158.3(8) 2_456 1_545
B1 Co1 O1 102.4(8) 2_456 1_546
B1 Co1 O1 77.6(4) 2_456 4_565
B1 Co1 O2 84.0(7) 2_456 1_555
B1 Co1 O2 96.0(8) 2_456 4_555
B1 Co1 B1 58.9(4) 3_545 3_546
B1 Co1 O1 77.6(4) 3_545 1_546
B1 Co1 O1 102.4(8) 3_545 4_565
B1 Co1 O1 158.3(8) 3_545 4_566
B1 Co1 O2 96.0(8) 3_545 1_555
B1 Co1 O2 84.0(7) 3_545 4_555
B1 Co1 O1 77.6(4) 3_546 1_545
B1 Co1 O1 158.3(8) 3_546 4_565
B1 Co1 O1 102.4(8) 3_546 4_566
B1 Co1 O2 96.0(8) 3_546 1_555
B1 Co1 O2 84.0(7) 3_546 4_555
O1 Co1 O1 93.1(2) 1_545 1_546
O1 Co1 O1 86.9(4) 1_545 4_565
O1 Co1 O1 180.0(4) 1_545 4_566
O1 Co1 O2 82.9(5) 1_545 1_555
O1 Co1 O2 97.1(5) 1_545 4_555
O1 Co1 O1 180.0(4) 1_546 4_565
O1 Co1 O1 86.9(4) 1_546 4_566
O1 Co1 O2 82.9(5) 1_546 1_555
O1 Co1 O2 97.1(5) 1_546 4_555
O1 Co1 O1 93.1(2) 4_565 4_566
O1 Co1 O2 97.1(5) 4_565 1_555
O1 Co1 O2 82.9(5) 4_565 4_555
O1 Co1 O2 97.1(5) 4_566 1_555
O1 Co1 O2 82.9(5) 4_566 4_555
O2 Co1 O2 180.0(7) 1_555 4_555
Co2 Co2 Co2 180.000 1_554 1_556
Co2 Co2 Zr2 180.000 1_554 1_556
Co2 Co2 Co3 60.32(4) 1_554 2_555
Co2 Co2 Co3 119.68(4) 1_554 2_556
Co2 Co2 Co3 60.32(4) 1_554 3_545
Co2 Co2 Co3 119.68(4) 1_554 3_546
Co2 Co2 Co4 90.00(5) 1_554 1_555
Co2 Co2 Co4 90.00(5) 1_554 4_655
Co2 Co2 Zr4 90.00(5) 1_554 1_555
Co2 Co2 Zr4 90.00(5) 1_554 4_655
Co2 Co2 B1 90.0(5) 1_554 2_555
Co2 Co2 B1 90.0(5) 1_554 3_545
Co2 Co2 O1 90.00(19) 1_554 1_545
Co2 Co2 O1 90.00(19) 1_554 4_665
Co2 Co2 O3 90.0(3) 1_554 2_555
Co2 Co2 O3 90.0(3) 1_554 3_545
Co2 Co2 O4 137.24(16) 1_554 1_555
Co2 Co2 O4 137.24(16) 1_554 4_655
Co2 Co2 Zr2 180.000 1_556 1_554
Co2 Co2 Co3 119.68(4) 1_556 2_555
Co2 Co2 Co3 60.32(4) 1_556 2_556
Co2 Co2 Co3 119.68(4) 1_556 3_545
Co2 Co2 Co3 60.32(4) 1_556 3_546
Co2 Co2 Co4 90.00(5) 1_556 1_555
Co2 Co2 Co4 90.00(5) 1_556 4_655
Co2 Co2 Zr4 90.00(5) 1_556 1_555
Co2 Co2 Zr4 90.00(5) 1_556 4_655
Co2 Co2 B1 90.0(5) 1_556 2_555
Co2 Co2 B1 90.0(5) 1_556 3_545
Co2 Co2 O1 90.00(19) 1_556 1_545
Co2 Co2 O1 90.00(19) 1_556 4_665
Co2 Co2 O3 90.0(3) 1_556 2_555
Co2 Co2 O3 90.0(3) 1_556 3_545
Co2 Co2 O4 137.24(16) 1_556 1_554
Co2 Co2 O4 137.24(16) 1_556 4_654
Zr2 Co2 Zr2 180.000 1_554 1_556
Zr2 Co2 Co3 60.32(4) 1_554 2_555
Zr2 Co2 Co3 119.68(4) 1_554 2_556
Zr2 Co2 Co3 60.32(4) 1_554 3_545
Zr2 Co2 Co3 119.68(4) 1_554 3_546
Zr2 Co2 Co4 90.00(5) 1_554 1_555
Zr2 Co2 Co4 90.00(5) 1_554 4_655
Zr2 Co2 Zr4 90.00(5) 1_554 1_555
Zr2 Co2 Zr4 90.00(5) 1_554 4_655
Zr2 Co2 B1 90.0(5) 1_554 2_555
Zr2 Co2 B1 90.0(5) 1_554 3_545
Zr2 Co2 O1 90.00(19) 1_554 1_545
Zr2 Co2 O1 90.00(19) 1_554 4_665
Zr2 Co2 O3 90.0(3) 1_554 2_555
Zr2 Co2 O3 90.0(3) 1_554 3_545
Zr2 Co2 O4 137.24(16) 1_554 1_555
Zr2 Co2 O4 137.24(16) 1_554 4_655
Zr2 Co2 Co3 119.68(4) 1_556 2_555
Zr2 Co2 Co3 60.32(4) 1_556 2_556
Zr2 Co2 Co3 119.68(4) 1_556 3_545
Zr2 Co2 Co3 60.32(4) 1_556 3_546
Zr2 Co2 Co4 90.00(5) 1_556 1_555
Zr2 Co2 Co4 90.00(5) 1_556 4_655
Zr2 Co2 Zr4 90.00(5) 1_556 1_555
Zr2 Co2 Zr4 90.00(5) 1_556 4_655
Zr2 Co2 B1 90.0(5) 1_556 2_555
Zr2 Co2 B1 90.0(5) 1_556 3_545
Zr2 Co2 O1 90.00(19) 1_556 1_545
Zr2 Co2 O1 90.00(19) 1_556 4_665
Zr2 Co2 O3 90.0(3) 1_556 2_555
Zr2 Co2 O3 90.0(3) 1_556 3_545
Zr2 Co2 O4 137.24(16) 1_556 1_554
Zr2 Co2 O4 137.24(16) 1_556 4_654
Co3 Co2 Co3 59.37(4) 2_555 2_556
Co3 Co2 Co3 120.63(9) 2_555 3_545
Co3 Co2 Co3 180.00(9) 2_555 3_546
Co3 Co2 Co4 63.58(8) 2_555 1_555
Co3 Co2 Co4 116.42(11) 2_555 4_655
Co3 Co2 Zr4 63.58(8) 2_555 1_555
Co3 Co2 Zr4 116.42(11) 2_555 4_655
Co3 Co2 B1 62.0(5) 2_555 2_555
Co3 Co2 B1 118.0(7) 2_555 3_545
Co3 Co2 O1 96.9(3) 2_555 1_545
Co3 Co2 O1 83.1(2) 2_555 4_665
Co3 Co2 O3 136.8(5) 2_555 3_545
Co3 Co2 O4 88.78(19) 2_555 1_555
Co3 Co2 O4 91.2(3) 2_555 4_654
Co3 Co2 O4 138.5(3) 2_555 4_655
Co3 Co2 Co3 180.00(9) 2_556 3_545
Co3 Co2 Co3 120.63(9) 2_556 3_546
Co3 Co2 Co4 63.58(8) 2_556 1_555
Co3 Co2 Co4 116.42(11) 2_556 4_655
Co3 Co2 Zr4 63.58(8) 2_556 1_555
Co3 Co2 Zr4 116.42(11) 2_556 4_655
Co3 Co2 B1 62.0(5) 2_556 2_555
Co3 Co2 B1 118.0(7) 2_556 3_545
Co3 Co2 O1 96.9(3) 2_556 1_545
Co3 Co2 O1 83.1(2) 2_556 4_665
Co3 Co2 O3 136.8(5) 2_556 3_545
Co3 Co2 O4 88.78(19) 2_556 1_554
Co3 Co2 O4 138.5(3) 2_556 4_654
Co3 Co2 O4 91.2(3) 2_556 4_655
Co3 Co2 Co3 59.37(4) 3_545 3_546
Co3 Co2 Co4 116.42(11) 3_545 1_555
Co3 Co2 Co4 63.58(8) 3_545 4_655
Co3 Co2 Zr4 116.42(11) 3_545 1_555
Co3 Co2 Zr4 63.58(8) 3_545 4_655
Co3 Co2 B1 118.0(7) 3_545 2_555
Co3 Co2 B1 62.0(5) 3_545 3_545
Co3 Co2 O1 83.1(2) 3_545 1_545
Co3 Co2 O1 96.9(3) 3_545 4_665
Co3 Co2 O3 136.8(5) 3_545 2_555
Co3 Co2 O4 91.2(3) 3_545 1_554
Co3 Co2 O4 138.5(3) 3_545 1_555
Co3 Co2 O4 88.78(19) 3_545 4_655
Co3 Co2 Co4 116.42(11) 3_546 1_555
Co3 Co2 Co4 63.58(8) 3_546 4_655
Co3 Co2 Zr4 116.42(11) 3_546 1_555
Co3 Co2 Zr4 63.58(8) 3_546 4_655
Co3 Co2 B1 118.0(7) 3_546 2_555
Co3 Co2 B1 62.0(5) 3_546 3_545
Co3 Co2 O1 83.1(2) 3_546 1_545
Co3 Co2 O1 96.9(3) 3_546 4_665
Co3 Co2 O3 136.8(5) 3_546 2_555
Co3 Co2 O4 138.5(3) 3_546 1_554
Co3 Co2 O4 91.2(3) 3_546 1_555
Co3 Co2 O4 88.78(19) 3_546 4_654
Co4 Co2 Co4 180.00(12) 1_555 4_655
Co4 Co2 Zr4 180.00(12) 1_555 4_655
Co4 Co2 B1 116.5(7) 1_555 2_555
Co4 Co2 B1 63.5(6) 1_555 3_545
Co4 Co2 O1 141.3(3) 1_555 4_665
Co4 Co2 O3 92.1(3) 1_555 2_555
Co4 Co2 O3 87.9(4) 1_555 3_545
Co4 Co2 O4 48.02(17) 1_555 1_554
Co4 Co2 O4 48.02(17) 1_555 1_555
Co4 Co2 O4 132.0(3) 1_555 4_654
Co4 Co2 O4 132.0(3) 1_555 4_655
Co4 Co2 Zr4 180.00(12) 4_655 1_555
Co4 Co2 B1 63.5(6) 4_655 2_555
Co4 Co2 B1 116.5(7) 4_655 3_545
Co4 Co2 O1 141.3(3) 4_655 1_545
Co4 Co2 O3 87.9(4) 4_655 2_555
Co4 Co2 O3 92.1(3) 4_655 3_545
Co4 Co2 O4 132.0(3) 4_655 1_554
Co4 Co2 O4 132.0(3) 4_655 1_555
Co4 Co2 O4 48.02(17) 4_655 4_654
Co4 Co2 O4 48.02(17) 4_655 4_655
Zr4 Co2 Zr4 180.00(12) 1_555 4_655
Zr4 Co2 B1 116.5(7) 1_555 2_555
Zr4 Co2 B1 63.5(6) 1_555 3_545
Zr4 Co2 O1 141.3(3) 1_555 4_665
Zr4 Co2 O3 92.1(3) 1_555 2_555
Zr4 Co2 O3 87.9(4) 1_555 3_545
Zr4 Co2 O4 48.02(17) 1_555 1_554
Zr4 Co2 O4 48.02(17) 1_555 1_555
Zr4 Co2 O4 132.0(3) 1_555 4_654
Zr4 Co2 O4 132.0(3) 1_555 4_655
Zr4 Co2 B1 63.5(6) 4_655 2_555
Zr4 Co2 B1 116.5(7) 4_655 3_545
Zr4 Co2 O1 141.3(3) 4_655 1_545
Zr4 Co2 O3 87.9(4) 4_655 2_555
Zr4 Co2 O3 92.1(3) 4_655 3_545
Zr4 Co2 O4 132.0(3) 4_655 1_554
Zr4 Co2 O4 132.0(3) 4_655 1_555
Zr4 Co2 O4 48.02(17) 4_655 4_654
Zr4 Co2 O4 48.02(17) 4_655 4_655
B1 Co2 B1 180.0(12) 2_555 3_545
B1 Co2 O1 155.3(8) 2_555 1_545
B1 Co2 O3 155.6(10) 2_555 3_545
B1 Co2 O4 101.2(8) 2_555 1_554
B1 Co2 O4 101.2(8) 2_555 1_555
B1 Co2 O4 78.8(7) 2_555 4_654
B1 Co2 O4 78.8(7) 2_555 4_655
B1 Co2 O1 155.3(8) 3_545 4_665
B1 Co2 O3 155.6(10) 3_545 2_555
B1 Co2 O4 78.8(7) 3_545 1_554
B1 Co2 O4 78.8(7) 3_545 1_555
B1 Co2 O4 101.2(8) 3_545 4_654
B1 Co2 O4 101.2(8) 3_545 4_655
O1 Co2 O1 180.0(4) 1_545 4_665
O1 Co2 O3 130.9(5) 1_545 2_555
O1 Co2 O3 49.1(3) 1_545 3_545
O1 Co2 O4 63.4(3) 1_545 1_554
O1 Co2 O4 63.4(3) 1_545 1_555
O1 Co2 O4 116.6(4) 1_545 4_654
O1 Co2 O4 116.6(4) 1_545 4_655
O1 Co2 O3 49.1(3) 4_665 2_555
O1 Co2 O3 130.9(5) 4_665 3_545
O1 Co2 O4 116.6(4) 4_665 1_554
O1 Co2 O4 116.6(4) 4_665 1_555
O1 Co2 O4 63.4(3) 4_665 4_654
O1 Co2 O4 63.4(3) 4_665 4_655
O3 Co2 O3 180.0(7) 2_555 3_545
O3 Co2 O4 84.7(4) 2_555 1_554
O3 Co2 O4 84.7(4) 2_555 1_555
O3 Co2 O4 95.3(5) 2_555 4_654
O3 Co2 O4 95.3(5) 2_555 4_655
O3 Co2 O4 95.3(5) 3_545 1_554
O3 Co2 O4 95.3(5) 3_545 1_555
O3 Co2 O4 84.7(4) 3_545 4_654
O3 Co2 O4 84.7(4) 3_545 4_655
O4 Co2 O4 94.47(18) 1_554 1_555
O4 Co2 O4 85.5(4) 1_554 4_654
O4 Co2 O4 180.0(4) 1_554 4_655
O4 Co2 O4 180.0(4) 1_555 4_654
O4 Co2 O4 85.5(4) 1_555 4_655
O4 Co2 O4 94.47(18) 4_654 4_655
Co2 Zr2 Co2 180.000 1_554 1_556
Co2 Zr2 Zr2 180.000 1_554 1_556
Co2 Zr2 Co3 60.32(4) 1_554 2_555
Co2 Zr2 Co3 119.68(4) 1_554 2_556
Co2 Zr2 Co3 60.32(4) 1_554 3_545
Co2 Zr2 Co3 119.68(4) 1_554 3_546
Co2 Zr2 Co4 90.00(5) 1_554 1_555
Co2 Zr2 Co4 90.00(5) 1_554 4_655
Co2 Zr2 Zr4 90.00(5) 1_554 1_555
Co2 Zr2 Zr4 90.00(5) 1_554 4_655
Co2 Zr2 B1 90.0(5) 1_554 2_555
Co2 Zr2 B1 90.0(5) 1_554 3_545
Co2 Zr2 O1 90.00(19) 1_554 1_545
Co2 Zr2 O1 90.00(19) 1_554 4_665
Co2 Zr2 O3 90.0(3) 1_554 2_555
Co2 Zr2 O3 90.0(3) 1_554 3_545
Co2 Zr2 O4 137.24(16) 1_554 1_555
Co2 Zr2 O4 137.24(16) 1_554 4_655
Co2 Zr2 Zr2 180.000 1_556 1_554
Co2 Zr2 Co3 119.68(4) 1_556 2_555
Co2 Zr2 Co3 60.32(4) 1_556 2_556
Co2 Zr2 Co3 119.68(4) 1_556 3_545
Co2 Zr2 Co3 60.32(4) 1_556 3_546
Co2 Zr2 Co4 90.00(5) 1_556 1_555
Co2 Zr2 Co4 90.00(5) 1_556 4_655
Co2 Zr2 Zr4 90.00(5) 1_556 1_555
Co2 Zr2 Zr4 90.00(5) 1_556 4_655
Co2 Zr2 B1 90.0(5) 1_556 2_555
Co2 Zr2 B1 90.0(5) 1_556 3_545
Co2 Zr2 O1 90.00(19) 1_556 1_545
Co2 Zr2 O1 90.00(19) 1_556 4_665
Co2 Zr2 O3 90.0(3) 1_556 2_555
Co2 Zr2 O3 90.0(3) 1_556 3_545
Co2 Zr2 O4 137.24(16) 1_556 1_554
Co2 Zr2 O4 137.24(16) 1_556 4_654
Zr2 Zr2 Zr2 180.000 1_554 1_556
Zr2 Zr2 Co3 60.32(4) 1_554 2_555
Zr2 Zr2 Co3 119.68(4) 1_554 2_556
Zr2 Zr2 Co3 60.32(4) 1_554 3_545
Zr2 Zr2 Co3 119.68(4) 1_554 3_546
Zr2 Zr2 Co4 90.00(5) 1_554 1_555
Zr2 Zr2 Co4 90.00(5) 1_554 4_655
Zr2 Zr2 Zr4 90.00(5) 1_554 1_555
Zr2 Zr2 Zr4 90.00(5) 1_554 4_655
Zr2 Zr2 B1 90.0(5) 1_554 2_555
Zr2 Zr2 B1 90.0(5) 1_554 3_545
Zr2 Zr2 O1 90.00(19) 1_554 1_545
Zr2 Zr2 O1 90.00(19) 1_554 4_665
Zr2 Zr2 O3 90.0(3) 1_554 2_555
Zr2 Zr2 O3 90.0(3) 1_554 3_545
Zr2 Zr2 O4 137.24(16) 1_554 1_555
Zr2 Zr2 O4 137.24(16) 1_554 4_655
Zr2 Zr2 Co3 119.68(4) 1_556 2_555
Zr2 Zr2 Co3 60.32(4) 1_556 2_556
Zr2 Zr2 Co3 119.68(4) 1_556 3_545
Zr2 Zr2 Co3 60.32(4) 1_556 3_546
Zr2 Zr2 Co4 90.00(5) 1_556 1_555
Zr2 Zr2 Co4 90.00(5) 1_556 4_655
Zr2 Zr2 Zr4 90.00(5) 1_556 1_555
Zr2 Zr2 Zr4 90.00(5) 1_556 4_655
Zr2 Zr2 B1 90.0(5) 1_556 2_555
Zr2 Zr2 B1 90.0(5) 1_556 3_545
Zr2 Zr2 O1 90.00(19) 1_556 1_545
Zr2 Zr2 O1 90.00(19) 1_556 4_665
Zr2 Zr2 O3 90.0(3) 1_556 2_555
Zr2 Zr2 O3 90.0(3) 1_556 3_545
Zr2 Zr2 O4 137.24(16) 1_556 1_554
Zr2 Zr2 O4 137.24(16) 1_556 4_654
Co3 Zr2 Co3 59.37(4) 2_555 2_556
Co3 Zr2 Co3 120.63(9) 2_555 3_545
Co3 Zr2 Co3 180.00(9) 2_555 3_546
Co3 Zr2 Co4 63.58(8) 2_555 1_555
Co3 Zr2 Co4 116.42(11) 2_555 4_655
Co3 Zr2 Zr4 63.58(8) 2_555 1_555
Co3 Zr2 Zr4 116.42(11) 2_555 4_655
Co3 Zr2 B1 62.0(5) 2_555 2_555
Co3 Zr2 B1 118.0(7) 2_555 3_545
Co3 Zr2 O1 96.9(3) 2_555 1_545
Co3 Zr2 O1 83.1(2) 2_555 4_665
Co3 Zr2 O3 136.8(5) 2_555 3_545
Co3 Zr2 O4 88.78(19) 2_555 1_555
Co3 Zr2 O4 91.2(3) 2_555 4_654
Co3 Zr2 O4 138.5(3) 2_555 4_655
Co3 Zr2 Co3 180.00(9) 2_556 3_545
Co3 Zr2 Co3 120.63(9) 2_556 3_546
Co3 Zr2 Co4 63.58(8) 2_556 1_555
Co3 Zr2 Co4 116.42(11) 2_556 4_655
Co3 Zr2 Zr4 63.58(8) 2_556 1_555
Co3 Zr2 Zr4 116.42(11) 2_556 4_655
Co3 Zr2 B1 62.0(5) 2_556 2_555
Co3 Zr2 B1 118.0(7) 2_556 3_545
Co3 Zr2 O1 96.9(3) 2_556 1_545
Co3 Zr2 O1 83.1(2) 2_556 4_665
Co3 Zr2 O3 136.8(5) 2_556 3_545
Co3 Zr2 O4 88.78(19) 2_556 1_554
Co3 Zr2 O4 138.5(3) 2_556 4_654
Co3 Zr2 O4 91.2(3) 2_556 4_655
Co3 Zr2 Co3 59.37(4) 3_545 3_546
Co3 Zr2 Co4 116.42(11) 3_545 1_555
Co3 Zr2 Co4 63.58(8) 3_545 4_655
Co3 Zr2 Zr4 116.42(11) 3_545 1_555
Co3 Zr2 Zr4 63.58(8) 3_545 4_655
Co3 Zr2 B1 118.0(7) 3_545 2_555
Co3 Zr2 B1 62.0(5) 3_545 3_545
Co3 Zr2 O1 83.1(2) 3_545 1_545
Co3 Zr2 O1 96.9(3) 3_545 4_665
Co3 Zr2 O3 136.8(5) 3_545 2_555
Co3 Zr2 O4 91.2(3) 3_545 1_554
Co3 Zr2 O4 138.5(3) 3_545 1_555
Co3 Zr2 O4 88.78(19) 3_545 4_655
Co3 Zr2 Co4 116.42(11) 3_546 1_555
Co3 Zr2 Co4 63.58(8) 3_546 4_655
Co3 Zr2 Zr4 116.42(11) 3_546 1_555
Co3 Zr2 Zr4 63.58(8) 3_546 4_655
Co3 Zr2 B1 118.0(7) 3_546 2_555
Co3 Zr2 B1 62.0(5) 3_546 3_545
Co3 Zr2 O1 83.1(2) 3_546 1_545
Co3 Zr2 O1 96.9(3) 3_546 4_665
Co3 Zr2 O3 136.8(5) 3_546 2_555
Co3 Zr2 O4 138.5(3) 3_546 1_554
Co3 Zr2 O4 91.2(3) 3_546 1_555
Co3 Zr2 O4 88.78(19) 3_546 4_654
Co4 Zr2 Co4 180.00(12) 1_555 4_655
Co4 Zr2 Zr4 180.00(12) 1_555 4_655
Co4 Zr2 B1 116.5(7) 1_555 2_555
Co4 Zr2 B1 63.5(6) 1_555 3_545
Co4 Zr2 O1 141.3(3) 1_555 4_665
Co4 Zr2 O3 92.1(3) 1_555 2_555
Co4 Zr2 O3 87.9(4) 1_555 3_545
Co4 Zr2 O4 48.02(17) 1_555 1_554
Co4 Zr2 O4 48.02(17) 1_555 1_555
Co4 Zr2 O4 132.0(3) 1_555 4_654
Co4 Zr2 O4 132.0(3) 1_555 4_655
Co4 Zr2 Zr4 180.00(12) 4_655 1_555
Co4 Zr2 B1 63.5(6) 4_655 2_555
Co4 Zr2 B1 116.5(7) 4_655 3_545
Co4 Zr2 O1 141.3(3) 4_655 1_545
Co4 Zr2 O3 87.9(4) 4_655 2_555
Co4 Zr2 O3 92.1(3) 4_655 3_545
Co4 Zr2 O4 132.0(3) 4_655 1_554
Co4 Zr2 O4 132.0(3) 4_655 1_555
Co4 Zr2 O4 48.02(17) 4_655 4_654
Co4 Zr2 O4 48.02(17) 4_655 4_655
Zr4 Zr2 Zr4 180.00(12) 1_555 4_655
Zr4 Zr2 B1 116.5(7) 1_555 2_555
Zr4 Zr2 B1 63.5(6) 1_555 3_545
Zr4 Zr2 O1 141.3(3) 1_555 4_665
Zr4 Zr2 O3 92.1(3) 1_555 2_555
Zr4 Zr2 O3 87.9(4) 1_555 3_545
Zr4 Zr2 O4 48.02(17) 1_555 1_554
Zr4 Zr2 O4 48.02(17) 1_555 1_555
Zr4 Zr2 O4 132.0(3) 1_555 4_654
Zr4 Zr2 O4 132.0(3) 1_555 4_655
Zr4 Zr2 B1 63.5(6) 4_655 2_555
Zr4 Zr2 B1 116.5(7) 4_655 3_545
Zr4 Zr2 O1 141.3(3) 4_655 1_545
Zr4 Zr2 O3 87.9(4) 4_655 2_555
Zr4 Zr2 O3 92.1(3) 4_655 3_545
Zr4 Zr2 O4 132.0(3) 4_655 1_554
Zr4 Zr2 O4 132.0(3) 4_655 1_555
Zr4 Zr2 O4 48.02(17) 4_655 4_654
Zr4 Zr2 O4 48.02(17) 4_655 4_655
B1 Zr2 B1 180.0(12) 2_555 3_545
B1 Zr2 O1 155.3(8) 2_555 1_545
B1 Zr2 O3 155.6(10) 2_555 3_545
B1 Zr2 O4 101.2(8) 2_555 1_554
B1 Zr2 O4 101.2(8) 2_555 1_555
B1 Zr2 O4 78.8(7) 2_555 4_654
B1 Zr2 O4 78.8(7) 2_555 4_655
B1 Zr2 O1 155.3(8) 3_545 4_665
B1 Zr2 O3 155.6(10) 3_545 2_555
B1 Zr2 O4 78.8(7) 3_545 1_554
B1 Zr2 O4 78.8(7) 3_545 1_555
B1 Zr2 O4 101.2(8) 3_545 4_654
B1 Zr2 O4 101.2(8) 3_545 4_655
O1 Zr2 O1 180.0(4) 1_545 4_665
O1 Zr2 O3 130.9(5) 1_545 2_555
O1 Zr2 O3 49.1(3) 1_545 3_545
O1 Zr2 O4 63.4(3) 1_545 1_554
O1 Zr2 O4 63.4(3) 1_545 1_555
O1 Zr2 O4 116.6(4) 1_545 4_654
O1 Zr2 O4 116.6(4) 1_545 4_655
O1 Zr2 O3 49.1(3) 4_665 2_555
O1 Zr2 O3 130.9(5) 4_665 3_545
O1 Zr2 O4 116.6(4) 4_665 1_554
O1 Zr2 O4 116.6(4) 4_665 1_555
O1 Zr2 O4 63.4(3) 4_665 4_654
O1 Zr2 O4 63.4(3) 4_665 4_655
O3 Zr2 O3 180.0(7) 2_555 3_545
O3 Zr2 O4 84.7(4) 2_555 1_554
O3 Zr2 O4 84.7(4) 2_555 1_555
O3 Zr2 O4 95.3(5) 2_555 4_654
O3 Zr2 O4 95.3(5) 2_555 4_655
O3 Zr2 O4 95.3(5) 3_545 1_554
O3 Zr2 O4 95.3(5) 3_545 1_555
O3 Zr2 O4 84.7(4) 3_545 4_654
O3 Zr2 O4 84.7(4) 3_545 4_655
O4 Zr2 O4 94.47(18) 1_554 1_555
O4 Zr2 O4 85.5(4) 1_554 4_654
O4 Zr2 O4 180.0(4) 1_554 4_655
O4 Zr2 O4 180.0(4) 1_555 4_654
O4 Zr2 O4 85.5(4) 1_555 4_655
O4 Zr2 O4 94.47(18) 4_654 4_655
Co2 Co3 Co2 59.37(4) 2_455 2_456
Co2 Co3 Zr2 59.37(4) 2_455 2_456
Co2 Co3 Co3 60.32(4) 2_455 1_554
Co2 Co3 Co3 119.68(4) 2_455 1_556
Co2 Co3 Co4 53.95(8) 2_455 2_455
Co2 Co3 Co4 84.10(8) 2_455 2_456
Co2 Co3 Zr4 53.95(8) 2_455 2_455
Co2 Co3 Zr4 84.10(8) 2_455 2_456
Co2 Co3 B1 56.8(5) 2_455 1_555
Co2 Co3 B1 86.5(5) 2_455 1_556
Co2 Co3 B1 104.8(6) 2_455 2_455
Co2 Co3 B1 136.8(6) 2_455 2_456
Co2 Co3 O2 137.4(4) 2_455 1_555
Co2 Co3 O3 89.3(2) 2_455 1_556
Co2 Co3 O5 84.3(3) 2_455 2_455
Co2 Co3 O5 126.7(3) 2_455 2_456
Co2 Co3 Zr2 59.37(4) 2_456 2_455
Co2 Co3 Co3 119.68(4) 2_456 1_554
Co2 Co3 Co3 60.32(4) 2_456 1_556
Co2 Co3 Co4 84.10(8) 2_456 2_455
Co2 Co3 Co4 53.95(8) 2_456 2_456
Co2 Co3 Zr4 84.10(8) 2_456 2_455
Co2 Co3 Zr4 53.95(8) 2_456 2_456
Co2 Co3 B1 86.5(5) 2_456 1_555
Co2 Co3 B1 56.8(5) 2_456 1_556
Co2 Co3 B1 136.8(6) 2_456 2_455
Co2 Co3 B1 104.8(6) 2_456 2_456
Co2 Co3 O2 137.4(4) 2_456 1_555
Co2 Co3 O3 89.3(2) 2_456 1_555
Co2 Co3 O5 126.7(3) 2_456 2_455
Co2 Co3 O5 84.3(3) 2_456 2_456
Zr2 Co3 Zr2 59.37(4) 2_455 2_456
Zr2 Co3 Co3 60.32(4) 2_455 1_554
Zr2 Co3 Co3 119.68(4) 2_455 1_556
Zr2 Co3 Co4 53.95(8) 2_455 2_455
Zr2 Co3 Co4 84.10(8) 2_455 2_456
Zr2 Co3 Zr4 53.95(8) 2_455 2_455
Zr2 Co3 Zr4 84.10(8) 2_455 2_456
Zr2 Co3 B1 56.8(5) 2_455 1_555
Zr2 Co3 B1 86.5(5) 2_455 1_556
Zr2 Co3 B1 104.8(6) 2_455 2_455
Zr2 Co3 B1 136.8(6) 2_455 2_456
Zr2 Co3 O2 137.4(4) 2_455 1_555
Zr2 Co3 O3 89.3(2) 2_455 1_556
Zr2 Co3 O5 84.3(3) 2_455 2_455
Zr2 Co3 O5 126.7(3) 2_455 2_456
Zr2 Co3 Co3 119.68(4) 2_456 1_554
Zr2 Co3 Co3 60.32(4) 2_456 1_556
Zr2 Co3 Co4 84.10(8) 2_456 2_455
Zr2 Co3 Co4 53.95(8) 2_456 2_456
Zr2 Co3 Zr4 84.10(8) 2_456 2_455
Zr2 Co3 Zr4 53.95(8) 2_456 2_456
Zr2 Co3 B1 86.5(5) 2_456 1_555
Zr2 Co3 B1 56.8(5) 2_456 1_556
Zr2 Co3 B1 136.8(6) 2_456 2_455
Zr2 Co3 B1 104.8(6) 2_456 2_456
Zr2 Co3 O2 137.4(4) 2_456 1_555
Zr2 Co3 O3 89.3(2) 2_456 1_555
Zr2 Co3 O5 126.7(3) 2_456 2_455
Zr2 Co3 O5 84.3(3) 2_456 2_456
Co3 Co3 Co3 180.000 1_554 1_556
Co3 Co3 Co4 60.64(9) 1_554 2_455
Co3 Co3 Co4 119.36(9) 1_554 2_456
Co3 Co3 Zr4 60.64(9) 1_554 2_455
Co3 Co3 Zr4 119.36(9) 1_554 2_456
Co3 Co3 B1 60.6(4) 1_554 1_555
Co3 Co3 B1 119.4(4) 1_554 1_556
Co3 Co3 B1 61.5(4) 1_554 2_455
Co3 Co3 B1 118.5(4) 1_554 2_456
Co3 Co3 O2 90.0(3) 1_554 1_555
Co3 Co3 O3 136.24(18) 1_554 1_556
Co3 Co3 O4 90.0(3) 1_554 2_456
Co3 Co3 O5 45.2(2) 1_554 2_455
Co3 Co3 O5 134.8(2) 1_554 2_456
Co3 Co3 Co4 119.36(9) 1_556 2_455
Co3 Co3 Co4 60.64(9) 1_556 2_456
Co3 Co3 Zr4 119.36(9) 1_556 2_455
Co3 Co3 Zr4 60.64(9) 1_556 2_456
Co3 Co3 B1 119.4(4) 1_556 1_555
Co3 Co3 B1 60.6(4) 1_556 1_556
Co3 Co3 B1 118.5(4) 1_556 2_455
Co3 Co3 B1 61.5(4) 1_556 2_456
Co3 Co3 O2 90.0(3) 1_556 1_555
Co3 Co3 O3 136.24(18) 1_556 1_555
Co3 Co3 O4 90.0(3) 1_556 2_456
Co3 Co3 O5 134.8(2) 1_556 2_455
Co3 Co3 O5 45.2(2) 1_556 2_456
Co4 Co3 Co4 58.72(9) 2_455 2_456
Co4 Co3 Zr4 58.72(9) 2_455 2_456
Co4 Co3 B1 103.8(6) 2_455 1_555
Co4 Co3 B1 136.1(6) 2_455 1_556
Co4 Co3 B1 58.0(5) 2_455 2_455
Co4 Co3 B1 86.5(5) 2_455 2_456
Co4 Co3 O2 138.5(4) 2_455 1_555
Co4 Co3 O3 84.2(2) 2_455 1_555
Co4 Co3 O3 127.3(2) 2_455 1_556
Co4 Co3 O5 87.5(3) 2_455 2_456
Co4 Co3 Zr4 58.72(9) 2_456 2_455
Co4 Co3 B1 136.1(6) 2_456 1_555
Co4 Co3 B1 103.8(6) 2_456 1_556
Co4 Co3 B1 86.5(5) 2_456 2_455
Co4 Co3 B1 58.0(5) 2_456 2_456
Co4 Co3 O2 138.5(4) 2_456 1_555
Co4 Co3 O3 127.3(2) 2_456 1_555
Co4 Co3 O3 84.2(2) 2_456 1_556
Co4 Co3 O5 87.5(3) 2_456 2_455
Zr4 Co3 Zr4 58.72(9) 2_455 2_456
Zr4 Co3 B1 103.8(6) 2_455 1_555
Zr4 Co3 B1 136.1(6) 2_455 1_556
Zr4 Co3 B1 58.0(5) 2_455 2_455
Zr4 Co3 B1 86.5(5) 2_455 2_456
Zr4 Co3 O2 138.5(4) 2_455 1_555
Zr4 Co3 O3 84.2(2) 2_455 1_555
Zr4 Co3 O3 127.3(2) 2_455 1_556
Zr4 Co3 O5 87.5(3) 2_455 2_456
Zr4 Co3 B1 136.1(6) 2_456 1_555
Zr4 Co3 B1 103.8(6) 2_456 1_556
Zr4 Co3 B1 86.5(5) 2_456 2_455
Zr4 Co3 B1 58.0(5) 2_456 2_456
Zr4 Co3 O2 138.5(4) 2_456 1_555
Zr4 Co3 O3 127.3(2) 2_456 1_555
Zr4 Co3 O3 84.2(2) 2_456 1_556
Zr4 Co3 O5 87.5(3) 2_456 2_455
B1 Co3 B1 58.8(4) 1_555 1_556
B1 Co3 B1 120.0(9) 1_555 2_455
B1 Co3 B1 165.5(9) 1_555 2_456
B1 Co3 O2 82.7(7) 1_555 1_555
B1 Co3 O3 76.8(4) 1_555 1_556
B1 Co3 O4 96.7(7) 1_555 2_456
B1 Co3 O5 105.8(8) 1_555 2_455
B1 Co3 O5 164.7(8) 1_555 2_456
B1 Co3 B1 165.5(9) 1_556 2_455
B1 Co3 B1 120.0(9) 1_556 2_456
B1 Co3 O2 82.7(7) 1_556 1_555
B1 Co3 O3 76.8(4) 1_556 1_555
B1 Co3 O4 96.7(7) 1_556 2_456
B1 Co3 O5 164.7(8) 1_556 2_455
B1 Co3 O5 105.8(8) 1_556 2_456
B1 Co3 B1 57.0(4) 2_455 2_456
B1 Co3 O2 82.9(7) 2_455 1_555
B1 Co3 O3 105.2(8) 2_455 1_555
B1 Co3 O3 162.2(8) 2_455 1_556
B1 Co3 O4 97.7(8) 2_455 2_456
B1 Co3 O5 74.7(4) 2_455 2_456
B1 Co3 O2 82.9(7) 2_456 1_555
B1 Co3 O3 162.2(8) 2_456 1_555
B1 Co3 O3 105.2(8) 2_456 1_556
B1 Co3 O4 97.7(8) 2_456 2_456
B1 Co3 O5 74.7(4) 2_456 2_455
O2 Co3 O3 94.1(5) 1_555 1_555
O2 Co3 O3 94.1(5) 1_555 1_556
O2 Co3 O4 179.2(7) 1_555 2_456
O2 Co3 O5 95.8(5) 1_555 2_455
O2 Co3 O5 95.8(5) 1_555 2_456
O3 Co3 O3 92.5(2) 1_555 1_556
O3 Co3 O4 85.4(4) 1_555 2_456
O3 Co3 O5 88.1(5) 1_555 2_455
O3 Co3 O5 169.9(5) 1_555 2_456
O3 Co3 O4 85.4(4) 1_556 2_456
O3 Co3 O5 169.9(5) 1_556 2_455
O3 Co3 O5 88.1(5) 1_556 2_456
O4 Co3 O5 84.7(4) 2_456 2_455
O4 Co3 O5 84.7(4) 2_456 2_456
O5 Co3 O5 89.5(3) 2_455 2_456
Co1 Co4 Co1 60.05(4) 1_554 1_555
Co1 Co4 Co2 113.01(5) 1_554 1_555
Co1 Co4 Zr2 113.01(5) 1_554 1_555
Co1 Co4 Co3 120.41(13) 1_554 2_555
Co1 Co4 Co3 175.44(13) 1_554 2_556
Co1 Co4 Co4 59.98(4) 1_554 1_554
Co1 Co4 Co4 120.02(4) 1_554 1_556
Co1 Co4 Zr4 59.98(4) 1_554 1_554
Co1 Co4 Zr4 120.02(4) 1_554 1_556
Co1 Co4 B1 121.7(7) 1_554 1_555
Co1 Co4 B1 61.4(5) 1_554 3_545
Co1 Co4 O2 90.9(2) 1_554 1_555
Co1 Co4 O3 100.4(3) 1_554 1_555
Co1 Co4 O4 89.4(3) 1_554 1_554
Co1 Co4 O4 135.9(3) 1_554 1_555
Co1 Co4 O5 139.1(4) 1_554 1_555
Co1 Co4 Co2 113.01(5) 1_555 1_555
Co1 Co4 Zr2 113.01(5) 1_555 1_555
Co1 Co4 Co3 175.44(13) 1_555 2_555
Co1 Co4 Co3 120.41(13) 1_555 2_556
Co1 Co4 Co4 120.02(4) 1_555 1_554
Co1 Co4 Co4 59.98(4) 1_555 1_556
Co1 Co4 Zr4 120.02(4) 1_555 1_554
Co1 Co4 Zr4 59.98(4) 1_555 1_556
Co1 Co4 B1 121.7(7) 1_555 1_555
Co1 Co4 B1 61.4(5) 1_555 3_545
Co1 Co4 O2 90.9(2) 1_555 1_554
Co1 Co4 O3 100.4(3) 1_555 1_555
Co1 Co4 O4 135.9(3) 1_555 1_554
Co1 Co4 O4 89.4(3) 1_555 1_555
Co1 Co4 O5 139.1(4) 1_555 1_555
Co2 Co4 Co3 62.46(8) 1_555 2_555
Co2 Co4 Co3 62.46(8) 1_555 2_556
Co2 Co4 Co4 90.00(5) 1_555 1_554
Co2 Co4 Co4 90.00(5) 1_555 1_556
Co2 Co4 Zr4 90.00(5) 1_555 1_554
Co2 Co4 Zr4 90.00(5) 1_555 1_556
Co2 Co4 B1 115.8(7) 1_555 1_555
Co2 Co4 B1 60.4(5) 1_555 3_545
Co2 Co4 O1 83.8(3) 1_555 1_545
Co2 Co4 O2 128.1(3) 1_555 1_554
Co2 Co4 O2 128.1(3) 1_555 1_555
Co2 Co4 O3 141.1(4) 1_555 1_555
Co2 Co4 O4 47.43(16) 1_555 1_554
Co2 Co4 O4 47.43(16) 1_555 1_555
Co2 Co4 O5 92.4(4) 1_555 1_555
Zr2 Co4 Co3 62.46(8) 1_555 2_555
Zr2 Co4 Co3 62.46(8) 1_555 2_556
Zr2 Co4 Co4 90.00(5) 1_555 1_554
Zr2 Co4 Co4 90.00(5) 1_555 1_556
Zr2 Co4 Zr4 90.00(5) 1_555 1_554
Zr2 Co4 Zr4 90.00(5) 1_555 1_556
Zr2 Co4 B1 115.8(7) 1_555 1_555
Zr2 Co4 B1 60.4(5) 1_555 3_545
Zr2 Co4 O1 83.8(3) 1_555 1_545
Zr2 Co4 O2 128.1(3) 1_555 1_554
Zr2 Co4 O2 128.1(3) 1_555 1_555
Zr2 Co4 O3 141.1(4) 1_555 1_555
Zr2 Co4 O4 47.43(16) 1_555 1_554
Zr2 Co4 O4 47.43(16) 1_555 1_555
Zr2 Co4 O5 92.4(4) 1_555 1_555
Co3 Co4 Co3 58.72(9) 2_555 2_556
Co3 Co4 Co4 60.64(9) 2_555 1_554
Co3 Co4 Co4 119.36(9) 2_555 1_556
Co3 Co4 Zr4 60.64(9) 2_555 1_554
Co3 Co4 Zr4 119.36(9) 2_555 1_556
Co3 Co4 B1 62.4(5) 2_555 1_555
Co3 Co4 B1 114.5(7) 2_555 3_545
Co3 Co4 O1 133.2(4) 2_555 1_545
Co3 Co4 O2 91.7(3) 2_555 1_554
Co3 Co4 O2 141.7(3) 2_555 1_555
Co3 Co4 O3 84.0(3) 2_555 1_555
Co3 Co4 O4 87.60(20) 2_555 1_555
Co3 Co4 Co4 119.36(9) 2_556 1_554
Co3 Co4 Co4 60.64(9) 2_556 1_556
Co3 Co4 Zr4 119.36(9) 2_556 1_554
Co3 Co4 Zr4 60.64(9) 2_556 1_556
Co3 Co4 B1 62.4(5) 2_556 1_555
Co3 Co4 B1 114.5(7) 2_556 3_545
Co3 Co4 O1 133.2(4) 2_556 1_545
Co3 Co4 O2 141.7(3) 2_556 1_554
Co3 Co4 O2 91.7(3) 2_556 1_555
Co3 Co4 O3 84.0(3) 2_556 1_555
Co3 Co4 O4 87.60(20) 2_556 1_554
Co4 Co4 Co4 180.000 1_554 1_556
Co4 Co4 Zr4 180.000 1_554 1_556
Co4 Co4 B1 90.0(5) 1_554 1_555
Co4 Co4 B1 90.0(5) 1_554 3_545
Co4 Co4 O1 90.0(3) 1_554 1_545
Co4 Co4 O2 140.28(15) 1_554 1_555
Co4 Co4 O3 90.0(3) 1_554 1_555
Co4 Co4 O4 136.65(16) 1_554 1_555
Co4 Co4 O5 90.0(3) 1_554 1_555
Co4 Co4 Zr4 180.000 1_556 1_554
Co4 Co4 B1 90.0(5) 1_556 1_555
Co4 Co4 B1 90.0(5) 1_556 3_545
Co4 Co4 O1 90.0(3) 1_556 1_545
Co4 Co4 O2 140.28(15) 1_556 1_554
Co4 Co4 O3 90.0(3) 1_556 1_555
Co4 Co4 O4 136.65(16) 1_556 1_554
Co4 Co4 O5 90.0(3) 1_556 1_555
Zr4 Co4 Zr4 180.000 1_554 1_556
Zr4 Co4 B1 90.0(5) 1_554 1_555
Zr4 Co4 B1 90.0(5) 1_554 3_545
Zr4 Co4 O1 90.0(3) 1_554 1_545
Zr4 Co4 O2 140.28(15) 1_554 1_555
Zr4 Co4 O3 90.0(3) 1_554 1_555
Zr4 Co4 O4 136.65(16) 1_554 1_555
Zr4 Co4 O5 90.0(3) 1_554 1_555
Zr4 Co4 B1 90.0(5) 1_556 1_555
Zr4 Co4 B1 90.0(5) 1_556 3_545
Zr4 Co4 O1 90.0(3) 1_556 1_545
Zr4 Co4 O2 140.28(15) 1_556 1_554
Zr4 Co4 O3 90.0(3) 1_556 1_555
Zr4 Co4 O4 136.65(16) 1_556 1_554
Zr4 Co4 O5 90.0(3) 1_556 1_555
B1 Co4 B1 176.3(12) 1_555 3_545
B1 Co4 O1 160.4(11) 1_555 1_545
B1 Co4 O2 83.1(7) 1_555 1_554
B1 Co4 O2 83.1(7) 1_555 1_555
B1 Co4 O4 101.0(8) 1_555 1_554
B1 Co4 O4 101.0(8) 1_555 1_555
B1 Co4 O2 99.3(8) 3_545 1_554
B1 Co4 O2 99.3(8) 3_545 1_555
B1 Co4 O3 158.4(9) 3_545 1_555
B1 Co4 O4 76.5(7) 3_545 1_554
B1 Co4 O4 76.5(7) 3_545 1_555
B1 Co4 O5 152.9(10) 3_545 1_555
O1 Co4 O2 84.4(5) 1_545 1_554
O1 Co4 O2 84.4(5) 1_545 1_555
O1 Co4 O3 135.1(6) 1_545 1_555
O1 Co4 O4 92.4(4) 1_545 1_554
O1 Co4 O4 92.4(4) 1_545 1_555
O1 Co4 O5 176.2(7) 1_545 1_555
O2 Co4 O2 100.56(18) 1_554 1_555
O2 Co4 O3 67.8(4) 1_554 1_555
O2 Co4 O4 83.0(4) 1_554 1_554
O2 Co4 O4 175.0(4) 1_554 1_555
O2 Co4 O5 98.0(5) 1_554 1_555
O2 Co4 O3 67.8(4) 1_555 1_555
O2 Co4 O4 175.0(4) 1_555 1_554
O2 Co4 O4 83.0(4) 1_555 1_555
O2 Co4 O5 98.0(5) 1_555 1_555
O3 Co4 O4 117.0(5) 1_555 1_554
O3 Co4 O4 117.0(5) 1_555 1_555
O3 Co4 O5 48.7(4) 1_555 1_555
O4 Co4 O4 93.31(18) 1_554 1_555
O4 Co4 O5 85.0(4) 1_554 1_555
O4 Co4 O5 85.0(4) 1_555 1_555
Co1 Zr4 Co1 60.05(4) 1_554 1_555
Co1 Zr4 Co2 113.01(5) 1_554 1_555
Co1 Zr4 Zr2 113.01(5) 1_554 1_555
Co1 Zr4 Co3 120.41(13) 1_554 2_555
Co1 Zr4 Co3 175.44(13) 1_554 2_556
Co1 Zr4 Co4 59.98(4) 1_554 1_554
Co1 Zr4 Co4 120.02(4) 1_554 1_556
Co1 Zr4 Zr4 59.98(4) 1_554 1_554
Co1 Zr4 Zr4 120.02(4) 1_554 1_556
Co1 Zr4 B1 121.7(7) 1_554 1_555
Co1 Zr4 B1 61.4(5) 1_554 3_545
Co1 Zr4 O2 90.9(2) 1_554 1_555
Co1 Zr4 O3 100.4(3) 1_554 1_555
Co1 Zr4 O4 89.4(3) 1_554 1_554
Co1 Zr4 O4 135.9(3) 1_554 1_555
Co1 Zr4 O5 139.1(4) 1_554 1_555
Co1 Zr4 Co2 113.01(5) 1_555 1_555
Co1 Zr4 Zr2 113.01(5) 1_555 1_555
Co1 Zr4 Co3 175.44(13) 1_555 2_555
Co1 Zr4 Co3 120.41(13) 1_555 2_556
Co1 Zr4 Co4 120.02(4) 1_555 1_554
Co1 Zr4 Co4 59.98(4) 1_555 1_556
Co1 Zr4 Zr4 120.02(4) 1_555 1_554
Co1 Zr4 Zr4 59.98(4) 1_555 1_556
Co1 Zr4 B1 121.7(7) 1_555 1_555
Co1 Zr4 B1 61.4(5) 1_555 3_545
Co1 Zr4 O2 90.9(2) 1_555 1_554
Co1 Zr4 O3 100.4(3) 1_555 1_555
Co1 Zr4 O4 135.9(3) 1_555 1_554
Co1 Zr4 O4 89.4(3) 1_555 1_555
Co1 Zr4 O5 139.1(4) 1_555 1_555
Co2 Zr4 Co3 62.46(8) 1_555 2_555
Co2 Zr4 Co3 62.46(8) 1_555 2_556
Co2 Zr4 Co4 90.00(5) 1_555 1_554
Co2 Zr4 Co4 90.00(5) 1_555 1_556
Co2 Zr4 Zr4 90.00(5) 1_555 1_554
Co2 Zr4 Zr4 90.00(5) 1_555 1_556
Co2 Zr4 B1 115.8(7) 1_555 1_555
Co2 Zr4 B1 60.4(5) 1_555 3_545
Co2 Zr4 O1 83.8(3) 1_555 1_545
Co2 Zr4 O2 128.1(3) 1_555 1_554
Co2 Zr4 O2 128.1(3) 1_555 1_555
Co2 Zr4 O3 141.1(4) 1_555 1_555
Co2 Zr4 O4 47.43(16) 1_555 1_554
Co2 Zr4 O4 47.43(16) 1_555 1_555
Co2 Zr4 O5 92.4(4) 1_555 1_555
Zr2 Zr4 Co3 62.46(8) 1_555 2_555
Zr2 Zr4 Co3 62.46(8) 1_555 2_556
Zr2 Zr4 Co4 90.00(5) 1_555 1_554
Zr2 Zr4 Co4 90.00(5) 1_555 1_556
Zr2 Zr4 Zr4 90.00(5) 1_555 1_554
Zr2 Zr4 Zr4 90.00(5) 1_555 1_556
Zr2 Zr4 B1 115.8(7) 1_555 1_555
Zr2 Zr4 B1 60.4(5) 1_555 3_545
Zr2 Zr4 O1 83.8(3) 1_555 1_545
Zr2 Zr4 O2 128.1(3) 1_555 1_554
Zr2 Zr4 O2 128.1(3) 1_555 1_555
Zr2 Zr4 O3 141.1(4) 1_555 1_555
Zr2 Zr4 O4 47.43(16) 1_555 1_554
Zr2 Zr4 O4 47.43(16) 1_555 1_555
Zr2 Zr4 O5 92.4(4) 1_555 1_555
Co3 Zr4 Co3 58.72(9) 2_555 2_556
Co3 Zr4 Co4 60.64(9) 2_555 1_554
Co3 Zr4 Co4 119.36(9) 2_555 1_556
Co3 Zr4 Zr4 60.64(9) 2_555 1_554
Co3 Zr4 Zr4 119.36(9) 2_555 1_556
Co3 Zr4 B1 62.4(5) 2_555 1_555
Co3 Zr4 B1 114.5(7) 2_555 3_545
Co3 Zr4 O1 133.2(4) 2_555 1_545
Co3 Zr4 O2 91.7(3) 2_555 1_554
Co3 Zr4 O2 141.7(3) 2_555 1_555
Co3 Zr4 O3 84.0(3) 2_555 1_555
Co3 Zr4 O4 87.60(20) 2_555 1_555
Co3 Zr4 Co4 119.36(9) 2_556 1_554
Co3 Zr4 Co4 60.64(9) 2_556 1_556
Co3 Zr4 Zr4 119.36(9) 2_556 1_554
Co3 Zr4 Zr4 60.64(9) 2_556 1_556
Co3 Zr4 B1 62.4(5) 2_556 1_555
Co3 Zr4 B1 114.5(7) 2_556 3_545
Co3 Zr4 O1 133.2(4) 2_556 1_545
Co3 Zr4 O2 141.7(3) 2_556 1_554
Co3 Zr4 O2 91.7(3) 2_556 1_555
Co3 Zr4 O3 84.0(3) 2_556 1_555
Co3 Zr4 O4 87.60(20) 2_556 1_554
Co4 Zr4 Co4 180.000 1_554 1_556
Co4 Zr4 Zr4 180.000 1_554 1_556
Co4 Zr4 B1 90.0(5) 1_554 1_555
Co4 Zr4 B1 90.0(5) 1_554 3_545
Co4 Zr4 O1 90.0(3) 1_554 1_545
Co4 Zr4 O2 140.28(15) 1_554 1_555
Co4 Zr4 O3 90.0(3) 1_554 1_555
Co4 Zr4 O4 136.65(16) 1_554 1_555
Co4 Zr4 O5 90.0(3) 1_554 1_555
Co4 Zr4 Zr4 180.000 1_556 1_554
Co4 Zr4 B1 90.0(5) 1_556 1_555
Co4 Zr4 B1 90.0(5) 1_556 3_545
Co4 Zr4 O1 90.0(3) 1_556 1_545
Co4 Zr4 O2 140.28(15) 1_556 1_554
Co4 Zr4 O3 90.0(3) 1_556 1_555
Co4 Zr4 O4 136.65(16) 1_556 1_554
Co4 Zr4 O5 90.0(3) 1_556 1_555
Zr4 Zr4 Zr4 180.000 1_554 1_556
Zr4 Zr4 B1 90.0(5) 1_554 1_555
Zr4 Zr4 B1 90.0(5) 1_554 3_545
Zr4 Zr4 O1 90.0(3) 1_554 1_545
Zr4 Zr4 O2 140.28(15) 1_554 1_555
Zr4 Zr4 O3 90.0(3) 1_554 1_555
Zr4 Zr4 O4 136.65(16) 1_554 1_555
Zr4 Zr4 O5 90.0(3) 1_554 1_555
Zr4 Zr4 B1 90.0(5) 1_556 1_555
Zr4 Zr4 B1 90.0(5) 1_556 3_545
Zr4 Zr4 O1 90.0(3) 1_556 1_545
Zr4 Zr4 O2 140.28(15) 1_556 1_554
Zr4 Zr4 O3 90.0(3) 1_556 1_555
Zr4 Zr4 O4 136.65(16) 1_556 1_554
Zr4 Zr4 O5 90.0(3) 1_556 1_555
B1 Zr4 B1 176.3(12) 1_555 3_545
B1 Zr4 O1 160.4(11) 1_555 1_545
B1 Zr4 O2 83.1(7) 1_555 1_554
B1 Zr4 O2 83.1(7) 1_555 1_555
B1 Zr4 O4 101.0(8) 1_555 1_554
B1 Zr4 O4 101.0(8) 1_555 1_555
B1 Zr4 O2 99.3(8) 3_545 1_554
B1 Zr4 O2 99.3(8) 3_545 1_555
B1 Zr4 O3 158.4(9) 3_545 1_555
B1 Zr4 O4 76.5(7) 3_545 1_554
B1 Zr4 O4 76.5(7) 3_545 1_555
B1 Zr4 O5 152.9(10) 3_545 1_555
O1 Zr4 O2 84.4(5) 1_545 1_554
O1 Zr4 O2 84.4(5) 1_545 1_555
O1 Zr4 O3 135.1(6) 1_545 1_555
O1 Zr4 O4 92.4(4) 1_545 1_554
O1 Zr4 O4 92.4(4) 1_545 1_555
O1 Zr4 O5 176.2(7) 1_545 1_555
O2 Zr4 O2 100.56(18) 1_554 1_555
O2 Zr4 O3 67.8(4) 1_554 1_555
O2 Zr4 O4 83.0(4) 1_554 1_554
O2 Zr4 O4 175.0(4) 1_554 1_555
O2 Zr4 O5 98.0(5) 1_554 1_555
O2 Zr4 O3 67.8(4) 1_555 1_555
O2 Zr4 O4 175.0(4) 1_555 1_554
O2 Zr4 O4 83.0(4) 1_555 1_555
O2 Zr4 O5 98.0(5) 1_555 1_555
O3 Zr4 O4 117.0(5) 1_555 1_554
O3 Zr4 O4 117.0(5) 1_555 1_555
O3 Zr4 O5 48.7(4) 1_555 1_555
O4 Zr4 O4 93.31(18) 1_554 1_555
O4 Zr4 O5 85.0(4) 1_554 1_555
O4 Zr4 O5 85.0(4) 1_555 1_555
Co1 B1 Co1 58.9(4) 2_555 2_556
Co1 B1 Co2 107.8(5) 2_555 2_455
Co1 B1 Zr2 107.8(5) 2_555 2_455
Co1 B1 Co3 119.8(4) 2_555 1_554
Co1 B1 Co3 168.6(4) 2_555 1_555
Co1 B1 Co3 65.4(4) 2_555 2_555
Co1 B1 Co3 93.0(4) 2_555 2_556
Co1 B1 Co4 124.9(5) 2_555 1_555
Co1 B1 Co4 59.6(5) 2_555 3_555
Co1 B1 Zr4 124.9(5) 2_555 1_555
Co1 B1 Zr4 59.6(5) 2_555 3_555
Co1 B1 B1 60.5(4) 2_555 1_554
Co1 B1 B1 119.5(4) 2_555 1_556
Co1 B1 O1 96.0(3) 2_555 3_546
Co1 B1 O3 81.8(4) 2_555 1_554
Co1 B1 O3 139.7(10) 2_555 1_555
Co1 B1 O3 139.2(4) 2_555 1_556
Co1 B1 O4 70.7(5) 2_555 3_555
Co1 B1 O4 97.5(5) 2_555 3_556
Co1 B1 O5 93.7(10) 2_555 1_555
Co1 B1 Co2 107.8(5) 2_556 2_455
Co1 B1 Zr2 107.8(5) 2_556 2_455
Co1 B1 Co3 168.6(4) 2_556 1_554
Co1 B1 Co3 119.8(4) 2_556 1_555
Co1 B1 Co3 93.0(4) 2_556 2_555
Co1 B1 Co3 65.4(4) 2_556 2_556
Co1 B1 Co4 124.9(5) 2_556 1_555
Co1 B1 Co4 59.6(5) 2_556 3_555
Co1 B1 Zr4 124.9(5) 2_556 1_555
Co1 B1 Zr4 59.6(5) 2_556 3_555
Co1 B1 B1 119.5(4) 2_556 1_554
Co1 B1 B1 60.5(4) 2_556 1_556
Co1 B1 O1 96.0(3) 2_556 3_544
Co1 B1 O3 139.2(4) 2_556 1_554
Co1 B1 O3 139.7(10) 2_556 1_555
Co1 B1 O3 81.8(4) 2_556 1_556
Co1 B1 O4 97.5(5) 2_556 3_555
Co1 B1 O4 70.7(5) 2_556 3_556
Co1 B1 O5 93.7(10) 2_556 1_555
Co2 B1 Co3 61.1(5) 2_455 1_554
Co2 B1 Co3 61.1(5) 2_455 1_555
Co2 B1 Co3 150.8(5) 2_455 2_555
Co2 B1 Co3 150.8(5) 2_455 2_556
Co2 B1 Co4 118.4(5) 2_455 1_555
Co2 B1 Co4 56.1(5) 2_455 3_555
Co2 B1 Zr4 118.4(5) 2_455 1_555
Co2 B1 Zr4 56.1(5) 2_455 3_555
Co2 B1 B1 90.0(5) 2_455 1_554
Co2 B1 B1 90.0(5) 2_455 1_556
Co2 B1 O1 91.1(4) 2_455 3_544
Co2 B1 O1 92.6(10) 2_455 3_545
Co2 B1 O1 91.1(4) 2_455 3_546
Co2 B1 O3 72.2(4) 2_455 1_554
Co2 B1 O3 72.2(4) 2_455 1_556
Co2 B1 O5 155.2(11) 2_455 1_555
Zr2 B1 Co3 61.1(5) 2_455 1_554
Zr2 B1 Co3 61.1(5) 2_455 1_555
Zr2 B1 Co3 150.8(5) 2_455 2_555
Zr2 B1 Co3 150.8(5) 2_455 2_556
Zr2 B1 Co4 118.4(5) 2_455 1_555
Zr2 B1 Co4 56.1(5) 2_455 3_555
Zr2 B1 Zr4 118.4(5) 2_455 1_555
Zr2 B1 Zr4 56.1(5) 2_455 3_555
Zr2 B1 B1 90.0(5) 2_455 1_554
Zr2 B1 B1 90.0(5) 2_455 1_556
Zr2 B1 O1 91.1(4) 2_455 3_544
Zr2 B1 O1 92.6(10) 2_455 3_545
Zr2 B1 O1 91.1(4) 2_455 3_546
Zr2 B1 O3 72.2(4) 2_455 1_554
Zr2 B1 O3 72.2(4) 2_455 1_556
Zr2 B1 O5 155.2(11) 2_455 1_555
Co3 B1 Co3 58.8(4) 1_554 1_555
Co3 B1 Co3 96.4(5) 1_554 2_555
Co3 B1 Co3 125.4(5) 1_554 2_556
Co3 B1 Co4 65.9(5) 1_554 1_555
Co3 B1 Co4 109.4(5) 1_554 3_555
Co3 B1 Zr4 65.9(5) 1_554 1_555
Co3 B1 Zr4 109.4(5) 1_554 3_555
Co3 B1 B1 60.6(4) 1_554 1_554
Co3 B1 B1 119.4(4) 1_554 1_556
Co3 B1 O1 82.1(4) 1_554 3_544
Co3 B1 O1 138.3(10) 1_554 3_545
Co3 B1 O1 139.1(4) 1_554 3_546
Co3 B1 O3 96.4(3) 1_554 1_556
Co3 B1 O4 72.2(5) 1_554 3_555
Co3 B1 O4 98.9(5) 1_554 3_556
Co3 B1 O5 97.7(10) 1_554 1_555
Co3 B1 Co3 125.4(5) 1_555 2_555
Co3 B1 Co3 96.4(5) 1_555 2_556
Co3 B1 Co4 65.9(5) 1_555 1_555
Co3 B1 Co4 109.4(5) 1_555 3_555
Co3 B1 Zr4 65.9(5) 1_555 1_555
Co3 B1 Zr4 109.4(5) 1_555 3_555
Co3 B1 B1 119.4(4) 1_555 1_554
Co3 B1 B1 60.6(4) 1_555 1_556
Co3 B1 O1 139.1(4) 1_555 3_544
Co3 B1 O1 138.3(10) 1_555 3_545
Co3 B1 O1 82.1(4) 1_555 3_546
Co3 B1 O3 96.4(3) 1_555 1_554
Co3 B1 O4 98.9(5) 1_555 3_555
Co3 B1 O4 72.2(5) 1_555 3_556
Co3 B1 O5 97.7(10) 1_555 1_555
Co3 B1 Co3 57.0(4) 2_555 2_556
Co3 B1 Co4 59.6(5) 2_555 1_555
Co3 B1 Co4 125.0(5) 2_555 3_555
Co3 B1 Zr4 59.6(5) 2_555 1_555
Co3 B1 Zr4 125.0(5) 2_555 3_555
Co3 B1 B1 61.5(4) 2_555 1_554
Co3 B1 B1 118.5(4) 2_555 1_556
Co3 B1 O1 66.0(4) 2_555 3_544
Co3 B1 O1 93.7(10) 2_555 3_545
Co3 B1 O1 117.5(4) 2_555 3_546
Co3 B1 O3 78.6(4) 2_555 1_554
Co3 B1 O3 126.5(10) 2_555 1_555
Co3 B1 O3 132.5(4) 2_555 1_556
Co3 B1 O4 120.1(5) 2_555 3_555
Co3 B1 O4 161.4(5) 2_555 3_556
Co3 B1 Co4 59.6(5) 2_556 1_555
Co3 B1 Co4 125.0(5) 2_556 3_555
Co3 B1 Zr4 59.6(5) 2_556 1_555
Co3 B1 Zr4 125.0(5) 2_556 3_555
Co3 B1 B1 118.5(4) 2_556 1_554
Co3 B1 B1 61.5(4) 2_556 1_556
Co3 B1 O1 117.5(4) 2_556 3_544
Co3 B1 O1 93.7(10) 2_556 3_545
Co3 B1 O1 66.0(4) 2_556 3_546
Co3 B1 O3 132.5(4) 2_556 1_554
Co3 B1 O3 126.5(10) 2_556 1_555
Co3 B1 O3 78.6(4) 2_556 1_556
Co3 B1 O4 161.4(5) 2_556 3_555
Co3 B1 O4 120.1(5) 2_556 3_556
Co4 B1 Co4 174.4(5) 1_555 3_555
Co4 B1 Zr4 174.4(5) 1_555 3_555
Co4 B1 B1 90.0(5) 1_555 1_554
Co4 B1 B1 90.0(5) 1_555 1_556
Co4 B1 O1 110.8(4) 1_555 3_544
Co4 B1 O1 149.1(11) 1_555 3_545
Co4 B1 O1 110.8(4) 1_555 3_546
Co4 B1 O3 85.1(4) 1_555 1_554
Co4 B1 O3 77.7(10) 1_555 1_555
Co4 B1 O3 85.1(4) 1_555 1_556
Co4 B1 O4 137.4(5) 1_555 3_555
Co4 B1 O4 137.4(5) 1_555 3_556
Co4 B1 Zr4 174.4(5) 3_555 1_555
Co4 B1 B1 90.0(5) 3_555 1_554
Co4 B1 B1 90.0(5) 3_555 1_556
Co4 B1 O1 70.6(4) 3_555 3_544
Co4 B1 O1 70.6(4) 3_555 3_546
Co4 B1 O3 92.7(4) 3_555 1_554
Co4 B1 O3 96.7(10) 3_555 1_555
Co4 B1 O3 92.7(4) 3_555 1_556
Co4 B1 O5 148.7(11) 3_555 1_555
Zr4 B1 Zr4 174.4(5) 1_555 3_555
Zr4 B1 B1 90.0(5) 1_555 1_554
Zr4 B1 B1 90.0(5) 1_555 1_556
Zr4 B1 O1 110.8(4) 1_555 3_544
Zr4 B1 O1 149.1(11) 1_555 3_545
Zr4 B1 O1 110.8(4) 1_555 3_546
Zr4 B1 O3 85.1(4) 1_555 1_554
Zr4 B1 O3 77.7(10) 1_555 1_555
Zr4 B1 O3 85.1(4) 1_555 1_556
Zr4 B1 O4 137.4(5) 1_555 3_555
Zr4 B1 O4 137.4(5) 1_555 3_556
Zr4 B1 B1 90.0(5) 3_555 1_554
Zr4 B1 B1 90.0(5) 3_555 1_556
Zr4 B1 O1 70.6(4) 3_555 3_544
Zr4 B1 O1 70.6(4) 3_555 3_546
Zr4 B1 O3 92.7(4) 3_555 1_554
Zr4 B1 O3 96.7(10) 3_555 1_555
Zr4 B1 O3 92.7(4) 3_555 1_556
Zr4 B1 O5 148.7(11) 3_555 1_555
B1 B1 B1 180.000 1_554 1_556
B1 B1 O1 90.0(9) 1_554 3_545
B1 B1 O1 155.5(2) 1_554 3_546
B1 B1 O3 90.0(9) 1_554 1_555
B1 B1 O3 156.27(20) 1_554 1_556
B1 B1 O4 62.1(5) 1_554 3_555
B1 B1 O4 117.9(5) 1_554 3_556
B1 B1 O5 90.0(9) 1_554 1_555
B1 B1 O1 155.5(2) 1_556 3_544
B1 B1 O1 90.0(9) 1_556 3_545
B1 B1 O3 156.27(20) 1_556 1_554
B1 B1 O3 90.0(9) 1_556 1_555
B1 B1 O4 117.9(5) 1_556 3_555
B1 B1 O4 62.1(5) 1_556 3_556
B1 B1 O5 90.0(9) 1_556 1_555
O1 B1 O1 65.5(9) 3_544 3_545
O1 B1 O1 131.1(2) 3_544 3_546
O1 B1 O3 106.5(9) 3_544 1_555
O1 B1 O3 161.3(2) 3_544 1_556
O1 B1 O4 54.3(4) 3_544 3_555
O1 B1 O4 105.6(4) 3_544 3_556
O1 B1 O5 99.0(9) 3_544 1_555
O1 B1 O1 65.5(9) 3_545 3_546
O1 B1 O3 106.0(9) 3_545 1_554
O1 B1 O3 133.2(14) 3_545 1_555
O1 B1 O3 106.0(9) 3_545 1_556
O1 B1 O4 67.7(10) 3_545 3_555
O1 B1 O4 67.7(10) 3_545 3_556
O1 B1 O5 112.2(15) 3_545 1_555
O1 B1 O3 161.3(2) 3_546 1_554
O1 B1 O3 106.5(9) 3_546 1_555
O1 B1 O4 105.6(4) 3_546 3_555
O1 B1 O4 54.3(4) 3_546 3_556
O1 B1 O5 99.0(9) 3_546 1_555
O3 B1 O3 66.3(8) 1_554 1_555
O3 B1 O3 132.53(19) 1_554 1_556
O3 B1 O4 56.1(4) 1_554 3_555
O3 B1 O4 107.4(4) 1_554 3_556
O3 B1 O5 99.7(9) 1_554 1_555
O3 B1 O3 66.3(8) 1_555 1_556
O3 B1 O4 71.2(10) 1_555 3_555
O3 B1 O4 71.2(10) 1_555 3_556
O3 B1 O5 114.6(14) 1_555 1_555
O3 B1 O4 107.4(4) 1_556 3_555
O3 B1 O4 56.1(4) 1_556 3_556
O3 B1 O5 99.7(9) 1_556 1_555
O4 B1 O4 55.8(5) 3_555 3_556
O4 B1 O5 151.9(11) 3_555 1_555
O4 B1 O5 151.9(11) 3_556 1_555
Co1 O1 Co1 93.1(2) 1_564 1_565
Co1 O1 Co2 127.61(19) 1_564 1_565
Co1 O1 Zr2 127.61(19) 1_564 1_565
Co1 O1 Co4 93.5(3) 1_564 1_565
Co1 O1 Zr4 93.5(3) 1_564 1_565
Co1 O1 B1 64.7(5) 1_564 3_554
Co1 O1 B1 124.2(13) 1_564 3_555
Co1 O1 B1 153.3(5) 1_564 3_556
Co1 O1 O1 136.54(17) 1_564 1_556
Co1 O1 O1 46.5(3) 1_564 4_575
Co1 O1 O2 47.4(3) 1_564 1_564
Co1 O1 O2 97.7(3) 1_564 1_565
Co1 O1 O2 87.5(3) 1_564 4_565
Co1 O1 O3 132.2(4) 1_564 3_555
Co1 O1 O4 90.2(3) 1_564 1_564
Co1 O1 O4 137.4(3) 1_564 1_565
Co1 O1 O5 104.1(5) 1_564 3_555
Co1 O1 Co2 127.61(19) 1_565 1_565
Co1 O1 Zr2 127.61(19) 1_565 1_565
Co1 O1 Co4 93.5(3) 1_565 1_565
Co1 O1 Zr4 93.5(3) 1_565 1_565
Co1 O1 B1 153.3(5) 1_565 3_554
Co1 O1 B1 124.2(13) 1_565 3_555
Co1 O1 B1 64.7(5) 1_565 3_556
Co1 O1 O1 136.54(17) 1_565 1_554
Co1 O1 O1 46.5(3) 1_565 4_575
Co1 O1 O2 97.7(3) 1_565 1_564
Co1 O1 O2 47.4(3) 1_565 1_565
Co1 O1 O2 87.5(3) 1_565 4_564
Co1 O1 O3 132.2(4) 1_565 3_555
Co1 O1 O4 137.4(3) 1_565 1_564
Co1 O1 O4 90.2(3) 1_565 1_565
Co1 O1 O5 104.1(5) 1_565 3_555
Co2 O1 Co4 57.5(3) 1_565 1_565
Co2 O1 Zr4 57.5(3) 1_565 1_565
Co2 O1 B1 79.0(3) 1_565 3_554
Co2 O1 B1 62.7(11) 1_565 3_555
Co2 O1 B1 79.0(3) 1_565 3_556
Co2 O1 O1 90.00(19) 1_565 1_554
Co2 O1 O1 90.00(19) 1_565 1_556
Co2 O1 O1 152.5(4) 1_565 4_575
Co2 O1 O2 90.8(3) 1_565 1_564
Co2 O1 O2 90.8(3) 1_565 1_565
Co2 O1 O2 144.7(3) 1_565 4_564
Co2 O1 O2 144.7(3) 1_565 4_565
Co2 O1 O5 96.8(4) 1_565 3_555
Zr2 O1 Co4 57.5(3) 1_565 1_565
Zr2 O1 Zr4 57.5(3) 1_565 1_565
Zr2 O1 B1 79.0(3) 1_565 3_554
Zr2 O1 B1 62.7(11) 1_565 3_555
Zr2 O1 B1 79.0(3) 1_565 3_556
Zr2 O1 O1 90.00(19) 1_565 1_554
Zr2 O1 O1 90.00(19) 1_565 1_556
Zr2 O1 O1 152.5(4) 1_565 4_575
Zr2 O1 O2 90.8(3) 1_565 1_564
Zr2 O1 O2 90.8(3) 1_565 1_565
Zr2 O1 O2 144.7(3) 1_565 4_564
Zr2 O1 O2 144.7(3) 1_565 4_565
Zr2 O1 O5 96.8(4) 1_565 3_555
Co4 O1 B1 102.0(6) 1_565 3_554
Co4 O1 B1 120.1(15) 1_565 3_555
Co4 O1 B1 102.0(6) 1_565 3_556
Co4 O1 O1 90.0(3) 1_565 1_554
Co4 O1 O1 90.0(3) 1_565 1_556
Co4 O1 O1 95.1(4) 1_565 4_575
Co4 O1 O2 46.2(3) 1_565 1_564
Co4 O1 O2 46.2(3) 1_565 1_565
Co4 O1 O2 133.9(4) 1_565 4_564
Co4 O1 O2 133.9(4) 1_565 4_565
Co4 O1 O3 97.2(5) 1_565 3_555
Co4 O1 O5 154.2(6) 1_565 3_555
Zr4 O1 B1 102.0(6) 1_565 3_554
Zr4 O1 B1 120.1(15) 1_565 3_555
Zr4 O1 B1 102.0(6) 1_565 3_556
Zr4 O1 O1 90.0(3) 1_565 1_554
Zr4 O1 O1 90.0(3) 1_565 1_556
Zr4 O1 O1 95.1(4) 1_565 4_575
Zr4 O1 O2 46.2(3) 1_565 1_564
Zr4 O1 O2 46.2(3) 1_565 1_565
Zr4 O1 O2 133.9(4) 1_565 4_564
Zr4 O1 O2 133.9(4) 1_565 4_565
Zr4 O1 O3 97.2(5) 1_565 3_555
Zr4 O1 O5 154.2(6) 1_565 3_555
B1 O1 B1 65.5(9) 3_554 3_555
B1 O1 B1 131.1(2) 3_554 3_556
B1 O1 O1 155.5(2) 3_554 1_556
B1 O1 O1 109.8(6) 3_554 4_575
B1 O1 O2 78.5(5) 3_554 1_564
B1 O1 O2 144.7(5) 3_554 1_565
B1 O1 O2 66.1(4) 3_554 4_564
B1 O1 O2 119.5(4) 3_554 4_565
B1 O1 O3 67.6(3) 3_554 3_555
B1 O1 O4 61.3(4) 3_554 1_564
B1 O1 O4 116.0(4) 3_554 1_565
B1 O1 O5 69.9(4) 3_554 3_555
B1 O1 B1 65.5(9) 3_555 3_556
B1 O1 O1 90.0(9) 3_555 1_554
B1 O1 O1 90.0(9) 3_555 1_556
B1 O1 O1 144.8(15) 3_555 4_575
B1 O1 O2 138.0(14) 3_555 1_564
B1 O1 O2 138.0(14) 3_555 1_565
B1 O1 O2 96.1(12) 3_555 4_564
B1 O1 O2 96.1(12) 3_555 4_565
B1 O1 O4 87.1(12) 3_555 1_564
B1 O1 O4 87.1(12) 3_555 1_565
B1 O1 O1 155.5(2) 3_556 1_554
B1 O1 O1 109.8(6) 3_556 4_575
B1 O1 O2 144.7(5) 3_556 1_564
B1 O1 O2 78.5(5) 3_556 1_565
B1 O1 O2 119.5(4) 3_556 4_564
B1 O1 O2 66.1(4) 3_556 4_565
B1 O1 O3 67.6(3) 3_556 3_555
B1 O1 O4 116.0(4) 3_556 1_564
B1 O1 O4 61.3(4) 3_556 1_565
B1 O1 O5 69.9(4) 3_556 3_555
O1 O1 O1 180.000 1_554 1_556
O1 O1 O1 90.0(3) 1_554 4_575
O1 O1 O2 56.1(3) 1_554 1_564
O1 O1 O2 123.9(3) 1_554 1_565
O1 O1 O2 60.5(2) 1_554 4_564
O1 O1 O2 119.5(2) 1_554 4_565
O1 O1 O3 90.0(3) 1_554 3_555
O1 O1 O4 59.6(2) 1_554 1_564
O1 O1 O4 120.4(2) 1_554 1_565
O1 O1 O5 90.0(4) 1_554 3_555
O1 O1 O1 90.0(3) 1_556 4_575
O1 O1 O2 123.9(3) 1_556 1_564
O1 O1 O2 56.1(3) 1_556 1_565
O1 O1 O2 119.5(2) 1_556 4_564
O1 O1 O2 60.5(2) 1_556 4_565
O1 O1 O3 90.0(3) 1_556 3_555
O1 O1 O4 120.4(2) 1_556 1_564
O1 O1 O4 59.6(2) 1_556 1_565
O1 O1 O5 90.0(4) 1_556 3_555
O1 O1 O2 66.7(4) 4_575 1_564
O1 O1 O2 66.7(4) 4_575 1_565
O1 O1 O2 54.2(3) 4_575 4_564
O1 O1 O2 54.2(3) 4_575 4_565
O1 O1 O3 167.8(5) 4_575 3_555
O1 O1 O4 122.5(4) 4_575 1_564
O1 O1 O4 122.5(4) 4_575 1_565
O1 O1 O5 110.7(6) 4_575 3_555
O2 O1 O2 67.8(3) 1_564 1_565
O2 O1 O2 88.0(4) 1_564 4_564
O2 O1 O2 120.9(4) 1_564 4_565
O2 O1 O3 122.7(5) 1_564 3_555
O2 O1 O4 55.8(3) 1_564 1_564
O2 O1 O4 90.1(3) 1_564 1_565
O2 O1 O5 145.3(6) 1_564 3_555
O2 O1 O2 120.9(4) 1_565 4_564
O2 O1 O2 88.0(4) 1_565 4_565
O2 O1 O3 122.7(5) 1_565 3_555
O2 O1 O4 90.1(3) 1_565 1_564
O2 O1 O4 55.8(3) 1_565 1_565
O2 O1 O5 145.3(6) 1_565 3_555
O2 O1 O2 59.0(2) 4_564 4_565
O2 O1 O3 115.8(4) 4_564 3_555
O2 O1 O4 120.0(4) 4_564 1_564
O2 O1 O4 176.7(4) 4_564 1_565
O2 O1 O5 66.7(4) 4_564 3_555
O2 O1 O3 115.8(4) 4_565 3_555
O2 O1 O4 176.7(4) 4_565 1_564
O2 O1 O4 120.0(4) 4_565 1_565
O2 O1 O5 66.7(4) 4_565 3_555
O3 O1 O4 67.5(4) 3_555 1_564
O3 O1 O4 67.5(4) 3_555 1_565
O3 O1 O5 57.1(5) 3_555 3_555
O4 O1 O4 60.7(2) 1_564 1_565
O4 O1 O5 116.2(5) 1_564 3_555
O4 O1 O5 116.2(5) 1_565 3_555
Co1 O2 Co3 118.7(3) 1_555 1_555
Co1 O2 Co4 98.9(3) 1_555 1_555
Co1 O2 Co4 98.9(3) 1_555 1_556
Co1 O2 Zr4 98.9(3) 1_555 1_555
Co1 O2 Zr4 98.9(3) 1_555 1_556
Co1 O2 O1 49.7(3) 1_555 1_545
Co1 O2 O1 49.7(3) 1_555 1_546
Co1 O2 O2 90.0(3) 1_555 1_554
Co1 O2 O2 90.0(3) 1_555 1_556
Co1 O2 O3 140.1(5) 1_555 1_555
Co1 O2 O3 140.1(5) 1_555 1_556
Co1 O2 O4 101.2(4) 1_555 1_555
Co1 O2 O5 141.5(5) 1_555 1_555
Co1 O2 O5 141.5(5) 1_555 1_556
Co1 O2 O5 84.2(4) 1_555 2_455
Co1 O2 O5 84.2(4) 1_555 2_456
Co3 O2 Co4 118.0(3) 1_555 1_555
Co3 O2 Co4 118.0(3) 1_555 1_556
Co3 O2 Zr4 118.0(3) 1_555 1_555
Co3 O2 Zr4 118.0(3) 1_555 1_556
Co3 O2 O1 140.0(5) 1_555 1_545
Co3 O2 O1 140.0(5) 1_555 1_546
Co3 O2 O1 87.2(4) 1_555 4_565
Co3 O2 O1 87.2(4) 1_555 4_566
Co3 O2 O2 90.0(3) 1_555 1_554
Co3 O2 O2 90.0(3) 1_555 1_556
Co3 O2 O3 45.3(3) 1_555 1_555
Co3 O2 O3 45.3(3) 1_555 1_556
Co3 O2 O4 140.1(5) 1_555 1_555
Co3 O2 O5 87.6(4) 1_555 1_555
Co3 O2 O5 87.6(4) 1_555 1_556
Co3 O2 O5 45.1(3) 1_555 2_455
Co3 O2 O5 45.1(3) 1_555 2_456
Co4 O2 Co4 100.56(18) 1_555 1_556
Co4 O2 Zr4 100.56(18) 1_555 1_556
Co4 O2 O1 49.4(3) 1_555 1_545
Co4 O2 O1 101.9(3) 1_555 1_546
Co4 O2 O1 91.2(3) 1_555 4_565
Co4 O2 O1 141.1(3) 1_555 4_566
Co4 O2 O2 140.28(15) 1_555 1_556
Co4 O2 O3 73.8(4) 1_555 1_555
Co4 O2 O3 120.9(4) 1_555 1_556
Co4 O2 O4 50.3(3) 1_555 1_555
Co4 O2 O5 91.3(3) 1_555 1_556
Co4 O2 O5 99.4(4) 1_555 2_455
Co4 O2 O5 159.1(4) 1_555 2_456
Co4 O2 Zr4 100.56(18) 1_556 1_555
Co4 O2 O1 101.9(3) 1_556 1_545
Co4 O2 O1 49.4(3) 1_556 1_546
Co4 O2 O1 141.1(3) 1_556 4_565
Co4 O2 O1 91.2(3) 1_556 4_566
Co4 O2 O2 140.28(15) 1_556 1_554
Co4 O2 O3 120.9(4) 1_556 1_555
Co4 O2 O3 73.8(4) 1_556 1_556
Co4 O2 O4 50.3(3) 1_556 1_555
Co4 O2 O5 91.3(3) 1_556 1_555
Co4 O2 O5 159.1(4) 1_556 2_455
Co4 O2 O5 99.4(4) 1_556 2_456
Zr4 O2 Zr4 100.56(18) 1_555 1_556
Zr4 O2 O1 49.4(3) 1_555 1_545
Zr4 O2 O1 101.9(3) 1_555 1_546
Zr4 O2 O1 91.2(3) 1_555 4_565
Zr4 O2 O1 141.1(3) 1_555 4_566
Zr4 O2 O2 140.28(15) 1_555 1_556
Zr4 O2 O3 73.8(4) 1_555 1_555
Zr4 O2 O3 120.9(4) 1_555 1_556
Zr4 O2 O4 50.3(3) 1_555 1_555
Zr4 O2 O5 91.3(3) 1_555 1_556
Zr4 O2 O5 99.4(4) 1_555 2_455
Zr4 O2 O5 159.1(4) 1_555 2_456
Zr4 O2 O1 101.9(3) 1_556 1_545
Zr4 O2 O1 49.4(3) 1_556 1_546
Zr4 O2 O1 141.1(3) 1_556 4_565
Zr4 O2 O1 91.2(3) 1_556 4_566
Zr4 O2 O2 140.28(15) 1_556 1_554
Zr4 O2 O3 120.9(4) 1_556 1_555
Zr4 O2 O3 73.8(4) 1_556 1_556
Zr4 O2 O4 50.3(3) 1_556 1_555
Zr4 O2 O5 91.3(3) 1_556 1_555
Zr4 O2 O5 159.1(4) 1_556 2_455
Zr4 O2 O5 99.4(4) 1_556 2_456
O1 O2 O1 67.8(3) 1_545 1_546
O1 O2 O1 59.1(3) 1_545 4_565
O1 O2 O1 92.0(3) 1_545 4_566
O1 O2 O2 56.1(3) 1_545 1_554
O1 O2 O2 123.9(3) 1_545 1_556
O1 O2 O3 114.0(5) 1_545 1_555
O1 O2 O3 169.2(5) 1_545 1_556
O1 O2 O4 67.4(4) 1_545 1_555
O1 O2 O5 91.9(4) 1_545 1_555
O1 O2 O5 125.7(4) 1_545 1_556
O1 O2 O5 95.9(5) 1_545 2_455
O1 O2 O5 131.4(5) 1_545 2_456
O1 O2 O1 92.0(3) 1_546 4_565
O1 O2 O1 59.1(3) 1_546 4_566
O1 O2 O2 123.9(3) 1_546 1_554
O1 O2 O2 56.1(3) 1_546 1_556
O1 O2 O3 169.2(5) 1_546 1_555
O1 O2 O3 114.0(5) 1_546 1_556
O1 O2 O4 67.4(4) 1_546 1_555
O1 O2 O5 125.7(4) 1_546 1_555
O1 O2 O5 91.9(4) 1_546 1_556
O1 O2 O5 131.4(5) 1_546 2_455
O1 O2 O5 95.9(5) 1_546 2_456
O1 O2 O1 59.0(2) 4_565 4_566
O1 O2 O2 60.5(2) 4_565 1_554
O1 O2 O2 119.5(2) 4_565 1_556
O1 O2 O3 98.0(4) 4_565 1_555
O1 O2 O3 130.2(4) 4_565 1_556
O1 O2 O4 126.5(4) 4_565 1_555
O1 O2 O5 120.7(5) 4_565 1_555
O1 O2 O5 174.8(5) 4_565 1_556
O1 O2 O5 77.2(3) 4_565 2_456
O1 O2 O2 119.5(2) 4_566 1_554
O1 O2 O2 60.5(2) 4_566 1_556
O1 O2 O3 130.2(4) 4_566 1_555
O1 O2 O3 98.0(4) 4_566 1_556
O1 O2 O4 126.5(4) 4_566 1_555
O1 O2 O5 174.8(5) 4_566 1_555
O1 O2 O5 120.7(5) 4_566 1_556
O1 O2 O5 77.2(3) 4_566 2_455
O2 O2 O2 180.000 1_554 1_556
O2 O2 O3 59.0(3) 1_554 1_555
O2 O2 O3 121.0(3) 1_554 1_556
O2 O2 O4 90.0(3) 1_554 1_555
O2 O2 O5 60.5(3) 1_554 1_555
O2 O2 O5 119.5(3) 1_554 1_556
O2 O2 O5 59.9(3) 1_554 2_455
O2 O2 O5 120.1(3) 1_554 2_456
O2 O2 O3 121.0(3) 1_556 1_555
O2 O2 O3 59.0(3) 1_556 1_556
O2 O2 O4 90.0(3) 1_556 1_555
O2 O2 O5 119.5(3) 1_556 1_555
O2 O2 O5 60.5(3) 1_556 1_556
O2 O2 O5 120.1(3) 1_556 2_455
O2 O2 O5 59.9(3) 1_556 2_456
O3 O2 O3 62.0(3) 1_555 1_556
O3 O2 O4 103.0(4) 1_555 1_555
O3 O2 O5 78.4(3) 1_555 1_556
O3 O2 O5 59.4(4) 1_555 2_455
O3 O2 O5 90.4(4) 1_555 2_456
O3 O2 O4 103.0(4) 1_556 1_555
O3 O2 O5 78.4(3) 1_556 1_555
O3 O2 O5 90.4(4) 1_556 2_455
O3 O2 O5 59.4(4) 1_556 2_456
O4 O2 O5 58.3(3) 1_555 1_555
O4 O2 O5 58.3(3) 1_555 1_556
O4 O2 O5 149.6(5) 1_555 2_455
O4 O2 O5 149.6(5) 1_555 2_456
O5 O2 O5 59.1(3) 1_555 1_556
O5 O2 O5 99.1(5) 1_555 2_455
O5 O2 O5 130.7(5) 1_555 2_456
O5 O2 O5 130.7(5) 1_556 2_455
O5 O2 O5 99.1(5) 1_556 2_456
O5 O2 O5 60.2(3) 2_455 2_456
Co2 O3 Co3 93.5(3) 2_455 1_554
Co2 O3 Co3 93.5(3) 2_455 1_555
Co2 O3 Co4 168.0(3) 2_455 1_555
Co2 O3 Zr4 168.0(3) 2_455 1_555
Co2 O3 B1 99.8(5) 2_455 1_554
Co2 O3 B1 115.0(14) 2_455 1_555
Co2 O3 B1 99.8(5) 2_455 1_556
Co2 O3 O1 91.2(4) 2_455 3_545
Co2 O3 O2 134.1(5) 2_455 1_554
Co2 O3 O2 134.1(5) 2_455 1_555
Co2 O3 O3 90.0(3) 2_455 1_554
Co2 O3 O3 90.0(3) 2_455 1_556
Co2 O3 O4 47.1(3) 2_455 2_455
Co2 O3 O4 47.1(3) 2_455 2_456
Co2 O3 O5 148.5(6) 2_455 1_555
Co2 O3 O5 87.8(4) 2_455 2_455
Zr2 O3 Co3 93.5(3) 2_455 1_554
Zr2 O3 Co3 93.5(3) 2_455 1_555
Zr2 O3 Co4 168.0(3) 2_455 1_555
Zr2 O3 Zr4 168.0(3) 2_455 1_555
Zr2 O3 B1 99.8(5) 2_455 1_554
Zr2 O3 B1 115.0(14) 2_455 1_555
Zr2 O3 B1 99.8(5) 2_455 1_556
Zr2 O3 O1 91.2(4) 2_455 3_545
Zr2 O3 O2 134.1(5) 2_455 1_554
Zr2 O3 O2 134.1(5) 2_455 1_555
Zr2 O3 O3 90.0(3) 2_455 1_554
Zr2 O3 O3 90.0(3) 2_455 1_556
Zr2 O3 O4 47.1(3) 2_455 2_455
Zr2 O3 O4 47.1(3) 2_455 2_456
Zr2 O3 O5 148.5(6) 2_455 1_555
Zr2 O3 O5 87.8(4) 2_455 2_455
Co3 O3 Co3 92.5(2) 1_554 1_555
Co3 O3 Co4 78.2(3) 1_554 1_555
Co3 O3 Zr4 78.2(3) 1_554 1_555
Co3 O3 B1 65.1(5) 1_554 1_554
Co3 O3 B1 126.7(13) 1_554 1_555
Co3 O3 B1 154.4(5) 1_554 1_556
Co3 O3 O1 133.4(5) 1_554 3_545
Co3 O3 O2 89.1(3) 1_554 1_555
Co3 O3 O3 136.24(18) 1_554 1_556
Co3 O3 O4 46.5(3) 1_554 2_455
Co3 O3 O4 95.2(3) 1_554 2_456
Co3 O3 O4 90.1(3) 1_554 3_555
Co3 O3 O4 135.4(3) 1_554 3_556
Co3 O3 O5 107.9(5) 1_554 1_555
Co3 O3 O5 46.7(3) 1_554 2_455
Co3 O3 Co4 78.2(3) 1_555 1_555
Co3 O3 Zr4 78.2(3) 1_555 1_555
Co3 O3 B1 154.4(5) 1_555 1_554
Co3 O3 B1 126.7(13) 1_555 1_555
Co3 O3 B1 65.1(5) 1_555 1_556
Co3 O3 O1 133.4(5) 1_555 3_545
Co3 O3 O2 89.1(3) 1_555 1_554
Co3 O3 O3 136.24(18) 1_555 1_554
Co3 O3 O4 95.2(3) 1_555 2_455
Co3 O3 O4 46.5(3) 1_555 2_456
Co3 O3 O4 135.4(3) 1_555 3_555
Co3 O3 O4 90.1(3) 1_555 3_556
Co3 O3 O5 107.9(5) 1_555 1_555
Co3 O3 O5 46.7(3) 1_555 2_455
Co4 O3 B1 84.8(4) 1_555 1_554
Co4 O3 B1 77.0(12) 1_555 1_555
Co4 O3 B1 84.8(4) 1_555 1_556
Co4 O3 O1 100.8(4) 1_555 3_545
Co4 O3 O3 90.0(3) 1_555 1_554
Co4 O3 O3 90.0(3) 1_555 1_556
Co4 O3 O4 124.3(3) 1_555 2_455
Co4 O3 O4 124.3(3) 1_555 2_456
Co4 O3 O4 145.3(4) 1_555 3_555
Co4 O3 O4 145.3(4) 1_555 3_556
Co4 O3 O5 80.2(4) 1_555 2_455
Zr4 O3 B1 84.8(4) 1_555 1_554
Zr4 O3 B1 77.0(12) 1_555 1_555
Zr4 O3 B1 84.8(4) 1_555 1_556
Zr4 O3 O1 100.8(4) 1_555 3_545
Zr4 O3 O3 90.0(3) 1_555 1_554
Zr4 O3 O3 90.0(3) 1_555 1_556
Zr4 O3 O4 124.3(3) 1_555 2_455
Zr4 O3 O4 124.3(3) 1_555 2_456
Zr4 O3 O4 145.3(4) 1_555 3_555
Zr4 O3 O4 145.3(4) 1_555 3_556
Zr4 O3 O5 80.2(4) 1_555 2_455
B1 O3 B1 66.3(8) 1_554 1_555
B1 O3 B1 132.53(19) 1_554 1_556
B1 O3 O1 68.4(3) 1_554 3_545
B1 O3 O2 66.0(5) 1_554 1_554
B1 O3 O2 122.4(5) 1_554 1_555
B1 O3 O3 156.27(20) 1_554 1_556
B1 O3 O4 78.6(5) 1_554 2_455
B1 O3 O4 142.2(5) 1_554 2_456
B1 O3 O4 60.8(4) 1_554 3_555
B1 O3 O4 114.4(4) 1_554 3_556
B1 O3 O5 70.4(4) 1_554 1_555
B1 O3 O5 111.8(6) 1_554 2_455
B1 O3 B1 66.3(8) 1_555 1_556
B1 O3 O2 99.2(13) 1_555 1_554
B1 O3 O2 99.2(13) 1_555 1_555
B1 O3 O3 90.0(9) 1_555 1_554
B1 O3 O3 90.0(9) 1_555 1_556
B1 O3 O4 137.4(14) 1_555 2_455
B1 O3 O4 137.4(14) 1_555 2_456
B1 O3 O4 84.6(12) 1_555 3_555
B1 O3 O4 84.6(12) 1_555 3_556
B1 O3 O5 157.1(15) 1_555 2_455
B1 O3 O1 68.4(3) 1_556 3_545
B1 O3 O2 122.4(5) 1_556 1_554
B1 O3 O2 66.0(5) 1_556 1_555
B1 O3 O3 156.27(20) 1_556 1_554
B1 O3 O4 142.2(5) 1_556 2_455
B1 O3 O4 78.6(5) 1_556 2_456
B1 O3 O4 114.4(4) 1_556 3_555
B1 O3 O4 60.8(4) 1_556 3_556
B1 O3 O5 70.4(4) 1_556 1_555
B1 O3 O5 111.8(6) 1_556 2_455
O1 O3 O2 119.1(5) 3_545 1_554
O1 O3 O2 119.1(5) 3_545 1_555
O1 O3 O3 90.0(3) 3_545 1_554
O1 O3 O3 90.0(3) 3_545 1_556
O1 O3 O4 120.6(5) 3_545 2_455
O1 O3 O4 120.6(5) 3_545 2_456
O1 O3 O4 64.2(4) 3_545 3_555
O1 O3 O4 64.2(4) 3_545 3_556
O1 O3 O5 57.3(5) 3_545 1_555
O1 O3 O5 179.0(6) 3_545 2_455
O2 O3 O2 62.0(3) 1_554 1_555
O2 O3 O3 59.0(3) 1_554 1_554
O2 O3 O3 121.0(3) 1_554 1_556
O2 O3 O4 87.0(4) 1_554 2_455
O2 O3 O4 120.3(4) 1_554 2_456
O2 O3 O4 119.3(5) 1_554 3_555
O2 O3 O4 175.8(5) 1_554 3_556
O2 O3 O5 70.6(4) 1_554 1_555
O2 O3 O5 61.7(4) 1_554 2_455
O2 O3 O3 121.0(3) 1_555 1_554
O2 O3 O3 59.0(3) 1_555 1_556
O2 O3 O4 120.3(4) 1_555 2_455
O2 O3 O4 87.0(4) 1_555 2_456
O2 O3 O4 175.8(5) 1_555 3_555
O2 O3 O4 119.3(5) 1_555 3_556
O2 O3 O5 70.6(4) 1_555 1_555
O2 O3 O5 61.7(4) 1_555 2_455
O3 O3 O3 180.000 1_554 1_556
O3 O3 O4 57.3(2) 1_554 2_455
O3 O3 O4 122.7(2) 1_554 2_456
O3 O3 O4 60.5(3) 1_554 3_555
O3 O3 O4 119.5(3) 1_554 3_556
O3 O3 O5 90.0(4) 1_554 1_555
O3 O3 O5 90.0(3) 1_554 2_455
O3 O3 O4 122.7(2) 1_556 2_455
O3 O3 O4 57.3(2) 1_556 2_456
O3 O3 O4 119.5(3) 1_556 3_555
O3 O3 O4 60.5(3) 1_556 3_556
O3 O3 O5 90.0(4) 1_556 1_555
O3 O3 O5 90.0(3) 1_556 2_455
O4 O3 O4 65.4(2) 2_455 2_456
O4 O3 O4 56.7(3) 2_455 3_555
O4 O3 O4 89.0(3) 2_455 3_556
O4 O3 O5 147.0(6) 2_455 1_555
O4 O3 O5 58.7(3) 2_455 2_455
O4 O3 O4 89.0(3) 2_456 3_555
O4 O3 O4 56.7(3) 2_456 3_556
O4 O3 O5 147.0(6) 2_456 1_555
O4 O3 O5 58.7(3) 2_456 2_455
O4 O3 O4 59.0(3) 3_555 3_556
O4 O3 O5 113.5(5) 3_555 1_555
O4 O3 O5 115.0(5) 3_555 2_455
O4 O3 O5 113.5(5) 3_556 1_555
O4 O3 O5 115.0(5) 3_556 2_455
O5 O3 O5 123.6(6) 1_555 2_455
Co2 O4 Co2 94.47(18) 1_555 1_556
Co2 O4 Zr2 94.47(18) 1_555 1_556
Co2 O4 Co3 96.4(3) 1_555 2_556
Co2 O4 Co4 84.55(19) 1_555 1_555
Co2 O4 Co4 166.61(19) 1_555 1_556
Co2 O4 Zr4 84.55(19) 1_555 1_555
Co2 O4 Zr4 166.61(19) 1_555 1_556
Co2 O4 B1 62.5(6) 1_555 3_545
Co2 O4 B1 103.0(6) 1_555 3_546
Co2 O4 O1 78.7(3) 1_555 1_545
Co2 O4 O1 123.1(3) 1_555 1_546
Co2 O4 O2 129.0(4) 1_555 1_555
Co2 O4 O3 48.2(3) 1_555 2_555
Co2 O4 O3 97.3(3) 1_555 2_556
Co2 O4 O3 89.4(3) 1_555 3_546
Co2 O4 O4 137.24(16) 1_555 1_556
Co2 O4 O4 47.2(3) 1_555 4_655
Co2 O4 O5 92.2(4) 1_555 1_555
Co2 O4 O5 145.6(4) 1_555 1_556
Co2 O4 Zr2 94.47(18) 1_556 1_555
Co2 O4 Co3 96.4(3) 1_556 2_556
Co2 O4 Co4 166.61(19) 1_556 1_555
Co2 O4 Co4 84.55(19) 1_556 1_556
Co2 O4 Zr4 166.61(19) 1_556 1_555
Co2 O4 Zr4 84.55(19) 1_556 1_556
Co2 O4 B1 103.0(6) 1_556 3_545
Co2 O4 B1 62.5(6) 1_556 3_546
Co2 O4 O1 123.1(3) 1_556 1_545
Co2 O4 O1 78.7(3) 1_556 1_546
Co2 O4 O2 129.0(4) 1_556 1_555
Co2 O4 O3 97.3(3) 1_556 2_555
Co2 O4 O3 48.2(3) 1_556 2_556
Co2 O4 O3 89.4(3) 1_556 3_545
Co2 O4 O4 137.24(16) 1_556 1_554
Co2 O4 O4 47.2(3) 1_556 4_655
Co2 O4 O5 145.6(4) 1_556 1_555
Co2 O4 O5 92.2(4) 1_556 1_556
Zr2 O4 Zr2 94.47(18) 1_555 1_556
Zr2 O4 Co3 96.4(3) 1_555 2_556
Zr2 O4 Co4 84.55(19) 1_555 1_555
Zr2 O4 Co4 166.61(19) 1_555 1_556
Zr2 O4 Zr4 84.55(19) 1_555 1_555
Zr2 O4 Zr4 166.61(19) 1_555 1_556
Zr2 O4 B1 62.5(6) 1_555 3_545
Zr2 O4 B1 103.0(6) 1_555 3_546
Zr2 O4 O1 78.7(3) 1_555 1_545
Zr2 O4 O1 123.1(3) 1_555 1_546
Zr2 O4 O2 129.0(4) 1_555 1_555
Zr2 O4 O3 48.2(3) 1_555 2_555
Zr2 O4 O3 97.3(3) 1_555 2_556
Zr2 O4 O3 89.4(3) 1_555 3_546
Zr2 O4 O4 137.24(16) 1_555 1_556
Zr2 O4 O4 47.2(3) 1_555 4_655
Zr2 O4 O5 92.2(4) 1_555 1_555
Zr2 O4 O5 145.6(4) 1_555 1_556
Zr2 O4 Co3 96.4(3) 1_556 2_556
Zr2 O4 Co4 166.61(19) 1_556 1_555
Zr2 O4 Co4 84.55(19) 1_556 1_556
Zr2 O4 Zr4 166.61(19) 1_556 1_555
Zr2 O4 Zr4 84.55(19) 1_556 1_556
Zr2 O4 B1 103.0(6) 1_556 3_545
Zr2 O4 B1 62.5(6) 1_556 3_546
Zr2 O4 O1 123.1(3) 1_556 1_545
Zr2 O4 O1 78.7(3) 1_556 1_546
Zr2 O4 O2 129.0(4) 1_556 1_555
Zr2 O4 O3 97.3(3) 1_556 2_555
Zr2 O4 O3 48.2(3) 1_556 2_556
Zr2 O4 O3 89.4(3) 1_556 3_545
Zr2 O4 O4 137.24(16) 1_556 1_554
Zr2 O4 O4 47.2(3) 1_556 4_655
Zr2 O4 O5 145.6(4) 1_556 1_555
Zr2 O4 O5 92.2(4) 1_556 1_556
Co3 O4 Co4 97.0(3) 2_556 1_555
Co3 O4 Co4 97.0(3) 2_556 1_556
Co3 O4 Zr4 97.0(3) 2_556 1_555
Co3 O4 Zr4 97.0(3) 2_556 1_556
Co3 O4 B1 152.0(9) 2_556 3_545
Co3 O4 B1 152.0(9) 2_556 3_546
Co3 O4 O1 140.4(4) 2_556 1_545
Co3 O4 O1 140.4(4) 2_556 1_546
Co3 O4 O2 102.7(4) 2_556 1_555
Co3 O4 O3 48.2(3) 2_556 2_555
Co3 O4 O3 48.2(3) 2_556 2_556
Co3 O4 O3 139.2(5) 2_556 3_545
Co3 O4 O3 139.2(5) 2_556 3_546
Co3 O4 O4 90.0(3) 2_556 1_554
Co3 O4 O4 90.0(3) 2_556 1_556
Co3 O4 O4 99.4(4) 2_556 4_655
Co3 O4 O5 49.3(3) 2_556 1_555
Co3 O4 O5 49.3(3) 2_556 1_556
Co4 O4 Co4 93.31(18) 1_555 1_556
Co4 O4 Zr4 93.31(18) 1_555 1_556
Co4 O4 B1 64.7(6) 1_555 3_545
Co4 O4 B1 104.7(6) 1_555 3_546
Co4 O4 O1 90.6(3) 1_555 1_546
Co4 O4 O2 46.7(3) 1_555 1_555
Co4 O4 O3 92.0(3) 1_555 2_555
Co4 O4 O3 145.2(3) 1_555 2_556
Co4 O4 O3 80.8(4) 1_555 3_545
Co4 O4 O3 123.8(4) 1_555 3_546
Co4 O4 O4 136.65(16) 1_555 1_556
Co4 O4 O4 130.3(4) 1_555 4_655
Co4 O4 O5 47.8(3) 1_555 1_555
Co4 O4 O5 96.2(3) 1_555 1_556
Co4 O4 Zr4 93.31(18) 1_556 1_555
Co4 O4 B1 104.7(6) 1_556 3_545
Co4 O4 B1 64.7(6) 1_556 3_546
Co4 O4 O1 90.6(3) 1_556 1_545
Co4 O4 O2 46.7(3) 1_556 1_555
Co4 O4 O3 145.2(3) 1_556 2_555
Co4 O4 O3 92.0(3) 1_556 2_556
Co4 O4 O3 123.8(4) 1_556 3_545
Co4 O4 O3 80.8(4) 1_556 3_546
Co4 O4 O4 136.65(16) 1_556 1_554
Co4 O4 O4 130.3(4) 1_556 4_655
Co4 O4 O5 96.2(3) 1_556 1_555
Co4 O4 O5 47.8(3) 1_556 1_556
Zr4 O4 Zr4 93.31(18) 1_555 1_556
Zr4 O4 B1 64.7(6) 1_555 3_545
Zr4 O4 B1 104.7(6) 1_555 3_546
Zr4 O4 O1 90.6(3) 1_555 1_546
Zr4 O4 O2 46.7(3) 1_555 1_555
Zr4 O4 O3 92.0(3) 1_555 2_555
Zr4 O4 O3 145.2(3) 1_555 2_556
Zr4 O4 O3 80.8(4) 1_555 3_545
Zr4 O4 O3 123.8(4) 1_555 3_546
Zr4 O4 O4 136.65(16) 1_555 1_556
Zr4 O4 O4 130.3(4) 1_555 4_655
Zr4 O4 O5 47.8(3) 1_555 1_555
Zr4 O4 O5 96.2(3) 1_555 1_556
Zr4 O4 B1 104.7(6) 1_556 3_545
Zr4 O4 B1 64.7(6) 1_556 3_546
Zr4 O4 O1 90.6(3) 1_556 1_545
Zr4 O4 O2 46.7(3) 1_556 1_555
Zr4 O4 O3 145.2(3) 1_556 2_555
Zr4 O4 O3 92.0(3) 1_556 2_556
Zr4 O4 O3 123.8(4) 1_556 3_545
Zr4 O4 O3 80.8(4) 1_556 3_546
Zr4 O4 O4 136.65(16) 1_556 1_554
Zr4 O4 O4 130.3(4) 1_556 4_655
Zr4 O4 O5 96.2(3) 1_556 1_555
Zr4 O4 O5 47.8(3) 1_556 1_556
B1 O4 B1 55.8(5) 3_545 3_546
B1 O4 O1 64.4(4) 3_545 1_546
B1 O4 O2 80.6(6) 3_545 1_555
B1 O4 O3 108.7(7) 3_545 2_555
B1 O4 O3 145.7(7) 3_545 2_556
B1 O4 O3 63.2(4) 3_545 3_546
B1 O4 O4 62.1(5) 3_545 1_554
B1 O4 O4 117.9(5) 3_545 1_556
B1 O4 O4 79.9(6) 3_545 4_655
B1 O4 O5 110.0(8) 3_545 1_555
B1 O4 O5 147.5(8) 3_545 1_556
B1 O4 O1 64.4(4) 3_546 1_545
B1 O4 O2 80.6(6) 3_546 1_555
B1 O4 O3 145.7(7) 3_546 2_555
B1 O4 O3 108.7(7) 3_546 2_556
B1 O4 O3 63.2(4) 3_546 3_545
B1 O4 O4 117.9(5) 3_546 1_554
B1 O4 O4 62.1(5) 3_546 1_556
B1 O4 O4 79.9(6) 3_546 4_655
B1 O4 O5 147.5(8) 3_546 1_555
B1 O4 O5 110.0(8) 3_546 1_556
O1 O4 O1 60.7(2) 1_545 1_546
O1 O4 O2 56.8(3) 1_545 1_555
O1 O4 O3 116.1(4) 1_545 2_555
O1 O4 O3 170.5(4) 1_545 2_556
O1 O4 O3 48.3(3) 1_545 3_545
O1 O4 O3 80.4(3) 1_545 3_546
O1 O4 O4 59.6(2) 1_545 1_554
O1 O4 O4 120.4(2) 1_545 1_556
O1 O4 O4 104.9(4) 1_545 4_655
O1 O4 O5 91.4(4) 1_545 1_555
O1 O4 O5 124.4(4) 1_545 1_556
O1 O4 O2 56.8(3) 1_546 1_555
O1 O4 O3 170.5(4) 1_546 2_555
O1 O4 O3 116.1(4) 1_546 2_556
O1 O4 O3 80.4(3) 1_546 3_545
O1 O4 O3 48.3(3) 1_546 3_546
O1 O4 O4 120.4(2) 1_546 1_554
O1 O4 O4 59.6(2) 1_546 1_556
O1 O4 O4 104.9(4) 1_546 4_655
O1 O4 O5 124.4(4) 1_546 1_555
O1 O4 O5 91.4(4) 1_546 1_556
O2 O4 O3 130.4(4) 1_555 2_555
O2 O4 O3 130.4(4) 1_555 2_556
O2 O4 O3 104.7(4) 1_555 3_545
O2 O4 O3 104.7(4) 1_555 3_546
O2 O4 O4 90.0(3) 1_555 1_554
O2 O4 O4 90.0(3) 1_555 1_556
O2 O4 O4 157.9(5) 1_555 4_655
O2 O4 O5 67.7(4) 1_555 1_555
O2 O4 O5 67.7(4) 1_555 1_556
O3 O4 O3 65.4(2) 2_555 2_556
O3 O4 O3 91.0(4) 2_555 3_545
O3 O4 O3 123.3(4) 2_555 3_546
O3 O4 O4 57.3(2) 2_555 1_554
O3 O4 O4 122.7(2) 2_555 1_556
O3 O4 O4 66.6(3) 2_555 4_655
O3 O4 O5 63.3(3) 2_555 1_555
O3 O4 O5 97.5(3) 2_555 1_556
O3 O4 O3 123.3(4) 2_556 3_545
O3 O4 O3 91.0(4) 2_556 3_546
O3 O4 O4 122.7(2) 2_556 1_554
O3 O4 O4 57.3(2) 2_556 1_556
O3 O4 O4 66.6(3) 2_556 4_655
O3 O4 O5 97.5(3) 2_556 1_555
O3 O4 O5 63.3(3) 2_556 1_556
O3 O4 O3 59.0(3) 3_545 3_546
O3 O4 O4 60.5(3) 3_545 1_554
O3 O4 O4 119.5(3) 3_545 1_556
O3 O4 O4 56.8(3) 3_545 4_655
O3 O4 O5 117.4(5) 3_545 1_555
O3 O4 O5 171.1(5) 3_545 1_556
O3 O4 O4 119.5(3) 3_546 1_554
O3 O4 O4 60.5(3) 3_546 1_556
O3 O4 O4 56.8(3) 3_546 4_655
O3 O4 O5 171.1(5) 3_546 1_555
O3 O4 O5 117.4(5) 3_546 1_556
O4 O4 O4 180.000 1_554 1_556
O4 O4 O4 90.0(3) 1_554 4_655
O4 O4 O5 57.6(3) 1_554 1_555
O4 O4 O5 122.4(3) 1_554 1_556
O4 O4 O4 90.0(3) 1_556 4_655
O4 O4 O5 122.4(3) 1_556 1_555
O4 O4 O5 57.6(3) 1_556 1_556
O4 O4 O5 129.4(5) 4_655 1_555
O4 O4 O5 129.4(5) 4_655 1_556
O5 O4 O5 64.8(3) 1_555 1_556
Co3 O5 Co3 89.5(3) 2_555 2_556
Co3 O5 Co4 93.2(3) 2_555 1_555
Co3 O5 Zr4 93.2(3) 2_555 1_555
Co3 O5 B1 126.0(13) 2_555 1_555
Co3 O5 O1 105.5(5) 2_555 3_545
Co3 O5 O2 88.8(4) 2_555 1_554
Co3 O5 O2 132.3(4) 2_555 1_555
Co3 O5 O2 86.0(3) 2_555 2_556
Co3 O5 O3 135.2(5) 2_555 1_555
Co3 O5 O3 45.2(3) 2_555 2_555
Co3 O5 O4 46.0(3) 2_555 1_554
Co3 O5 O4 93.5(3) 2_555 1_555
Co3 O5 O5 45.2(2) 2_555 1_554
Co3 O5 O5 134.8(2) 2_555 1_556
Co3 O5 Co4 93.2(3) 2_556 1_555
Co3 O5 Zr4 93.2(3) 2_556 1_555
Co3 O5 B1 126.0(13) 2_556 1_555
Co3 O5 O1 105.5(5) 2_556 3_545
Co3 O5 O2 132.3(4) 2_556 1_554
Co3 O5 O2 88.8(4) 2_556 1_555
Co3 O5 O2 86.0(3) 2_556 2_555
Co3 O5 O3 135.2(5) 2_556 1_555
Co3 O5 O3 45.2(3) 2_556 2_555
Co3 O5 O4 93.5(3) 2_556 1_554
Co3 O5 O4 46.0(3) 2_556 1_555
Co3 O5 O5 134.8(2) 2_556 1_554
Co3 O5 O5 45.2(2) 2_556 1_556
Co4 O5 B1 119.7(15) 1_555 1_555
Co4 O5 O1 153.4(6) 1_555 3_545
Co4 O5 O2 132.2(4) 1_555 2_555
Co4 O5 O2 132.2(4) 1_555 2_556
Co4 O5 O3 87.8(5) 1_555 1_555
Co4 O5 O3 87.6(4) 1_555 2_555
Co4 O5 O4 47.3(3) 1_555 1_554
Co4 O5 O4 47.3(3) 1_555 1_555
Co4 O5 O5 90.0(3) 1_555 1_554
Co4 O5 O5 90.0(3) 1_555 1_556
Zr4 O5 B1 119.7(15) 1_555 1_555
Zr4 O5 O1 153.4(6) 1_555 3_545
Zr4 O5 O2 132.2(4) 1_555 2_555
Zr4 O5 O2 132.2(4) 1_555 2_556
Zr4 O5 O3 87.8(5) 1_555 1_555
Zr4 O5 O3 87.6(4) 1_555 2_555
Zr4 O5 O4 47.3(3) 1_555 1_554
Zr4 O5 O4 47.3(3) 1_555 1_555
Zr4 O5 O5 90.0(3) 1_555 1_554
Zr4 O5 O5 90.0(3) 1_555 1_556
B1 O5 O2 92.0(12) 1_555 1_554
B1 O5 O2 92.0(12) 1_555 1_555
B1 O5 O2 98.1(12) 1_555 2_555
B1 O5 O2 98.1(12) 1_555 2_556
B1 O5 O3 152.7(15) 1_555 2_555
B1 O5 O4 140.6(14) 1_555 1_554
B1 O5 O4 140.6(14) 1_555 1_555
B1 O5 O5 90.0(9) 1_555 1_554
B1 O5 O5 90.0(9) 1_555 1_556
O1 O5 O2 120.8(5) 3_545 1_554
O1 O5 O2 120.8(5) 3_545 1_555
O1 O5 O2 69.1(4) 3_545 2_555
O1 O5 O2 69.1(4) 3_545 2_556
O1 O5 O3 65.6(5) 3_545 1_555
O1 O5 O3 119.0(6) 3_545 2_555
O1 O5 O4 146.3(6) 3_545 1_554
O1 O5 O4 146.3(6) 3_545 1_555
O1 O5 O5 90.0(4) 3_545 1_554
O1 O5 O5 90.0(4) 3_545 1_556
O2 O5 O2 59.1(3) 1_554 1_555
O2 O5 O2 119.3(4) 1_554 2_555
O2 O5 O2 169.9(4) 1_554 2_556
O2 O5 O3 64.6(4) 1_554 1_555
O2 O5 O3 111.6(4) 1_554 2_555
O2 O5 O4 54.0(3) 1_554 1_554
O2 O5 O4 86.6(3) 1_554 1_555
O2 O5 O5 60.5(3) 1_554 1_554
O2 O5 O5 119.5(3) 1_554 1_556
O2 O5 O2 169.9(4) 1_555 2_555
O2 O5 O2 119.3(4) 1_555 2_556
O2 O5 O3 64.6(4) 1_555 1_555
O2 O5 O3 111.6(4) 1_555 2_555
O2 O5 O4 86.6(3) 1_555 1_554
O2 O5 O4 54.0(3) 1_555 1_555
O2 O5 O5 119.5(3) 1_555 1_554
O2 O5 O5 60.5(3) 1_555 1_556
O2 O5 O2 60.2(3) 2_555 2_556
O2 O5 O3 124.8(5) 2_555 1_555
O2 O5 O3 58.9(4) 2_555 2_555
O2 O5 O4 85.1(4) 2_555 1_554
O2 O5 O4 116.8(4) 2_555 1_555
O2 O5 O5 59.9(3) 2_555 1_554
O2 O5 O5 120.1(3) 2_555 1_556
O2 O5 O3 124.8(5) 2_556 1_555
O2 O5 O3 58.9(4) 2_556 2_555
O2 O5 O4 116.8(4) 2_556 1_554
O2 O5 O4 85.1(4) 2_556 1_555
O2 O5 O5 120.1(3) 2_556 1_554
O2 O5 O5 59.9(3) 2_556 1_556
O3 O5 O3 175.4(6) 1_555 2_555
O3 O5 O4 118.4(5) 1_555 1_554
O3 O5 O4 118.4(5) 1_555 1_555
O3 O5 O5 90.0(4) 1_555 1_554
O3 O5 O5 90.0(4) 1_555 1_556
O3 O5 O4 58.0(3) 2_555 1_554
O3 O5 O4 58.0(3) 2_555 1_555
O3 O5 O5 90.0(3) 2_555 1_554
O3 O5 O5 90.0(3) 2_555 1_556
O4 O5 O4 64.8(3) 1_554 1_555
O4 O5 O5 57.6(3) 1_554 1_554
O4 O5 O5 122.4(3) 1_554 1_556
O4 O5 O5 122.4(3) 1_555 1_554
O4 O5 O5 57.6(3) 1_555 1_556
O5 O5 O5 180.000 1_554 1_556

loop_
_geom_bond_atom_site_label_1
_geom_bond_atom_site_label_2
_geom_bond_distance
_geom_bond_site_symmetry_2
Co1 Co1 3.09365 1_554
Co1 Co1 3.09365 1_556
Co1 Co4 3.0913(17) 1_555
Co1 Co4 3.0913(17) 1_556
Co1 Co4 3.0913(17) 4_555
Co1 Co4 3.0913(17) 4_556
Co1 Zr4 3.0913(17) 1_555
Co1 Zr4 3.0913(17) 1_556
Co1 Zr4 3.0913(17) 4_555
Co1 Zr4 3.0913(17) 4_556
Co1 B1 3.145(17) 2_455
Co1 B1 3.145(17) 2_456
Co1 B1 3.145(17) 3_545
Co1 B1 3.145(17) 3_546
Co1 O1 2.131(5) 1_545
Co1 O1 2.131(5) 1_546
Co1 O1 2.131(5) 4_565
Co1 O1 2.131(5) 4_566
Co1 O2 2.057(8) 1_555
Co1 O2 2.057(8) 4_555
Co2 Co2 3.09365 1_554
Co2 Co2 3.09365 1_556
Co2 Zr2 3.09365 1_554
Co2 Zr2 3.09365 1_556
Co2 Co3 3.1235(15) 2_555
Co2 Co3 3.1235(15) 2_556
Co2 Co3 3.1235(15) 3_545
Co2 Co3 3.1235(15) 3_546
Co2 Co4 2.8482(19) 1_555
Co2 Co4 2.8482(19) 4_655
Co2 Zr4 2.8482(19) 1_555
Co2 Zr4 2.8482(19) 4_655
Co2 B1 2.986(19) 2_555
Co2 B1 2.986(19) 3_545
Co2 O1 3.358(8) 1_545
Co2 O1 3.358(8) 4_665
Co2 O3 2.145(9) 2_555
Co2 O3 2.145(9) 3_545
Co2 O4 2.107(5) 1_554
Co2 O4 2.107(5) 1_555
Co2 O4 2.107(5) 4_654
Co2 O4 2.107(5) 4_655
Zr2 Co2 3.09365 1_554
Zr2 Co2 3.09365 1_556
Zr2 Zr2 3.09365 1_554
Zr2 Zr2 3.09365 1_556
Zr2 Co3 3.1235(15) 2_555
Zr2 Co3 3.1235(15) 2_556
Zr2 Co3 3.1235(15) 3_545
Zr2 Co3 3.1235(15) 3_546
Zr2 Co4 2.8482(19) 1_555
Zr2 Co4 2.8482(19) 4_655
Zr2 Zr4 2.8482(19) 1_555
Zr2 Zr4 2.8482(19) 4_655
Zr2 B1 2.986(19) 2_555
Zr2 B1 2.986(19) 3_545
Zr2 O1 3.358(8) 1_545
Zr2 O1 3.358(8) 4_665
Zr2 O3 2.145(9) 2_555
Zr2 O3 2.145(9) 3_545
Zr2 O4 2.107(5) 1_554
Zr2 O4 2.107(5) 1_555
Zr2 O4 2.107(5) 4_654
Zr2 O4 2.107(5) 4_655
Co3 Co2 3.1235(15) 2_455
Co3 Co2 3.1235(15) 2_456
Co3 Zr2 3.1235(15) 2_455
Co3 Zr2 3.1235(15) 2_456
Co3 Co3 3.09365 1_554
Co3 Co3 3.09365 1_556
Co3 Co4 3.155(3) 2_455
Co3 Co4 3.155(3) 2_456
Co3 Zr4 3.155(3) 2_455
Co3 Zr4 3.155(3) 2_456
Co3 B1 3.150(17) 1_555
Co3 B1 3.150(17) 1_556
Co3 B1 3.242(17) 2_455
Co3 B1 3.242(17) 2_456
Co3 O2 1.956(8) 1_555
Co3 O3 2.142(6) 1_555
Co3 O3 2.142(6) 1_556
Co3 O4 2.084(8) 2_456
Co3 O5 2.197(7) 2_455
Co3 O5 2.197(7) 2_456
Co4 Co1 3.0913(17) 1_554
Co4 Co1 3.0913(17) 1_555
Co4 Co2 2.8482(19) 1_555
Co4 Zr2 2.8482(19) 1_555
Co4 Co3 3.155(3) 2_555
Co4 Co3 3.155(3) 2_556
Co4 Co4 3.09365 1_554
Co4 Co4 3.09365 1_556
Co4 Zr4 3.09365 1_554
Co4 Zr4 3.09365 1_556
Co4 B1 3.105(20) 1_555
Co4 B1 3.072(20) 3_545
Co4 O1 2.114(9) 1_545
Co4 O2 2.011(4) 1_554
Co4 O2 2.011(4) 1_555
Co4 O3 3.114(10) 1_555
Co4 O4 2.127(5) 1_554
Co4 O4 2.127(5) 1_555
Co4 O5 2.144(9) 1_555
Zr4 Co1 3.0913(17) 1_554
Zr4 Co1 3.0913(17) 1_555
Zr4 Co2 2.8482(19) 1_555
Zr4 Zr2 2.8482(19) 1_555
Zr4 Co3 3.155(3) 2_555
Zr4 Co3 3.155(3) 2_556
Zr4 Co4 3.09365 1_554
Zr4 Co4 3.09365 1_556
Zr4 Zr4 3.09365 1_554
Zr4 Zr4 3.09365 1_556
Zr4 B1 3.105(20) 1_555
Zr4 B1 3.072(20) 3_545
Zr4 O1 2.114(9) 1_545
Zr4 O2 2.011(4) 1_554
Zr4 O2 2.011(4) 1_555
Zr4 O3 3.114(10) 1_555
Zr4 O4 2.127(5) 1_554
Zr4 O4 2.127(5) 1_555
Zr4 O5 2.144(9) 1_555
B1 Co1 3.145(17) 2_555
B1 Co1 3.145(17) 2_556
B1 Co2 2.986(19) 2_455
B1 Zr2 2.986(19) 2_455
B1 Co3 3.150(17) 1_554
B1 Co3 3.150(17) 1_555
B1 Co3 3.242(17) 2_555
B1 Co3 3.242(17) 2_556
B1 Co4 3.105(20) 1_555
B1 Co4 3.072(20) 3_555
B1 Zr4 3.105(20) 1_555
B1 Zr4 3.072(20) 3_555
B1 B1 3.09365 1_554
B1 B1 3.09365 1_556
B1 O1 3.399(9) 3_544
B1 O1 1.41(2) 3_545
B1 O1 3.399(9) 3_546
B1 O3 3.379(8) 1_554
B1 O3 1.360(20) 1_555
B1 O3 3.379(8) 1_556
B1 O4 3.304(18) 3_555
B1 O4 3.304(18) 3_556
B1 O5 1.42(2) 1_555
O1 Co1 2.131(5) 1_564
O1 Co1 2.131(5) 1_565
O1 Co2 3.358(8) 1_565
O1 Zr2 3.358(8) 1_565
O1 Co4 2.114(9) 1_565
O1 Zr4 2.114(9) 1_565
O1 B1 3.399(9) 3_554
O1 B1 1.41(2) 3_555
O1 B1 3.399(9) 3_556
O1 O1 3.09365 1_554
O1 O1 3.09365 1_556
O1 O1 2.931(11) 4_575
O1 O2 2.773(10) 1_564
O1 O2 2.773(10) 1_565
O1 O2 3.139(9) 4_564
O1 O2 3.139(9) 4_565
O1 O3 2.540(11) 3_555
O1 O4 3.061(9) 1_564
O1 O4 3.061(9) 1_565
O1 O5 2.347(12) 3_555
O2 Co1 2.057(8) 1_555
O2 Co3 1.956(8) 1_555
O2 Co4 2.011(4) 1_555
O2 Co4 2.011(4) 1_556
O2 Zr4 2.011(4) 1_555
O2 Zr4 2.011(4) 1_556
O2 O1 2.773(10) 1_545
O2 O1 2.773(10) 1_546
O2 O1 3.139(9) 4_565
O2 O1 3.139(9) 4_566
O2 O2 3.09365 1_554
O2 O2 3.09365 1_556
O2 O3 3.003(11) 1_555
O2 O3 3.003(11) 1_556
O2 O4 2.742(10) 1_555
O2 O5 3.137(10) 1_555
O2 O5 3.137(10) 1_556
O2 O5 3.086(10) 2_455
O2 O5 3.086(10) 2_456
O3 Co2 2.145(9) 2_455
O3 Zr2 2.145(9) 2_455
O3 Co3 2.142(6) 1_554
O3 Co3 2.142(6) 1_555
O3 Co4 3.114(10) 1_555
O3 Zr4 3.114(10) 1_555
O3 B1 3.379(8) 1_554
O3 B1 1.360(20) 1_555
O3 B1 3.379(8) 1_556
O3 O1 2.540(11) 3_545
O3 O2 3.003(11) 1_554
O3 O2 3.003(11) 1_555
O3 O3 3.09365 1_554
O3 O3 3.09365 1_556
O3 O4 2.865(8) 2_455
O3 O4 2.865(8) 2_456
O3 O4 3.142(11) 3_555
O3 O4 3.142(11) 3_556
O3 O5 2.341(11) 1_555
O3 O5 3.018(12) 2_455
O4 Co2 2.107(5) 1_555
O4 Co2 2.107(5) 1_556
O4 Zr2 2.107(5) 1_555
O4 Zr2 2.107(5) 1_556
O4 Co3 2.084(8) 2_556
O4 Co4 2.127(5) 1_555
O4 Co4 2.127(5) 1_556
O4 Zr4 2.127(5) 1_555
O4 Zr4 2.127(5) 1_556
O4 B1 3.304(18) 3_545
O4 B1 3.304(18) 3_546
O4 O1 3.061(9) 1_545
O4 O1 3.061(9) 1_546
O4 O2 2.742(10) 1_555
O4 O3 2.865(8) 2_555
O4 O3 2.865(8) 2_556
O4 O3 3.142(11) 3_545
O4 O3 3.142(11) 3_546
O4 O4 3.09365 1_554
O4 O4 3.09365 1_556
O4 O4 2.861(10) 4_655
O4 O5 2.885(10) 1_555
O4 O5 2.885(10) 1_556
O5 Co3 2.197(7) 2_555
O5 Co3 2.197(7) 2_556
O5 Co4 2.144(9) 1_555
O5 Zr4 2.144(9) 1_555
O5 B1 1.42(2) 1_555
O5 O1 2.347(12) 3_545
O5 O2 3.137(10) 1_554
O5 O2 3.137(10) 1_555
O5 O2 3.086(10) 2_555
O5 O2 3.086(10) 2_556
O5 O3 2.341(11) 1_555
O5 O3 3.018(12) 2_555
O5 O4 2.885(10) 1_554
O5 O4 2.885(10) 1_555
O5 O5 3.09365 1_554
O5 O5 3.09365 1_556
